data_1567511
loop_
_publ_author_name
'Yu. Gitlina, Anastasia'
'Fadaei-Tirani, Farzaneh'
'Ruggi, Albert'
'Plaice, Carolina'
'Severin, Kay'

_publ_section_title
;
 Acid-base-induced fac \\rightarrow mer isomerization of luminescent
 iridium(iii) complexes
;
_journal_name_full 'Chemical Science'
_journal_paper_doi 10.1039/D2SC02808E
_journal_year 2022
_chemical_formula_moiety 'C69 H48 Ir N3'
_chemical_formula_sum 'C69 H48 Ir N3'
_chemical_formula_weight 1111.30
_space_group_crystal_system triclinic
_space_group_IT_number 2
_space_group_name_Hall '-P 1'
_space_group_name_H-M_alt 'P -1'
_atom_sites_solution_hydrogens geom
_atom_sites_solution_primary dual
_atom_sites_solution_secondary difmap
_audit_creation_date 2021-08-10
_audit_creation_method
;
Olex2 1.3
(compiled 2020.11.12 svn.r5f609507 for OlexSys, GUI svn.r6272)
;
_audit_update_record
;
2021-08-10 deposited with the CCDC.	2022-07-22 downloaded from the CCDC.
;
_cell_angle_alpha 68.335(3)
_cell_angle_beta 85.431(3)
_cell_angle_gamma 64.368(3)
_cell_formula_units_Z 4
_cell_length_a 18.0800(5)
_cell_length_b 18.3585(7)
_cell_length_c 19.0127(7)
_cell_measurement_reflns_used 25613
_cell_measurement_temperature 139.99(10)
_cell_measurement_theta_max 74.3130
_cell_measurement_theta_min 2.4980
_cell_volume 5263.6(4)
_computing_cell_refinement 'CrysAlisPro 1.171.41.110a (Rigaku OD, 2021)'
_computing_data_collection 'CrysAlisPro 1.171.41.110a (Rigaku OD, 2021)'
_computing_data_reduction 'CrysAlisPro 1.171.41.110a (Rigaku OD, 2021)'
_computing_molecular_graphics 'Olex2 1.3 (Dolomanov et al., 2009)'
_computing_publication_material 'Olex2 1.3 (Dolomanov et al., 2009)'
_computing_structure_refinement 'ShelXL 2018/3 (Sheldrick, 2015)'
_computing_structure_solution 'ShelXT 2018/2 (Sheldrick, 2015)'
_diffrn_ambient_environment N~2~
_diffrn_ambient_temperature 139.99(10)
_diffrn_detector 'Hybrid Pixel Array Detector'
_diffrn_detector_area_resol_mean 10.0000
_diffrn_detector_type 'HyPix-Arc 150'
_diffrn_measured_fraction_theta_full 0.997
_diffrn_measured_fraction_theta_max 0.952
_diffrn_measurement_details
;
List of Runs (angles in degrees, time in seconds):

  # Type    Start    End  Width  t~exp~   \w     \q     \k     \f   Frames
#--------------------------------------------------------------------------
  1  \w     63.00 109.00   0.50    2.50    --   59.51  32.00 -99.00   92
  2  \w     10.00  39.00   0.50    2.50    --   59.51 -32.00 101.00   58
  3  \w     74.00 120.00   0.50    2.50    --   70.39  32.00 -99.00   92
  4  \w     77.00 123.00   0.50   10.00    --   73.41  32.00 -99.00   92
  5  \w   -123.00 -77.00   0.50   10.00    --  -73.98 -32.00 101.00   92
  6  \w   -125.00 -79.00   0.50   10.00    --  -75.91 -32.00 101.00   92
  7  \w     84.00 130.00   0.50   10.00    --   80.28  32.00 -99.00   92
  8  \w    -24.00   2.00   0.50    2.50    --   -6.00 105.00-147.40   52
  9  \w     -3.00  26.00   0.50    2.50    --   10.00  98.00  60.00   58
 10  \w    -34.00  -5.00   0.50    2.50    --  -10.00 113.00  -4.95   58
 11  \w      4.00  33.00   0.50    2.50    --   14.00  94.00-116.87   58
 12  \w     10.00  41.00   0.50    2.50    --   18.00  91.00  21.63   62
 13  \w    -47.00 -11.00   0.50    2.50    --  -18.00 121.00  63.93   72
 14  \w     15.00  42.00   0.50    2.50    --   22.00  89.00 167.03   54
 15  \w     16.00  42.00   0.50    2.50    --   22.00  88.00  79.65   52
 16  \w     14.00  41.00   0.50    2.50    --   22.00  91.00-118.37   54
 17  \w     14.00  41.00   0.50    2.50    --   22.00  91.00 -32.90   54
 18  \w     32.00  68.00   0.50    2.50    --   30.00  75.00  66.90   72
 19  \w     32.00  68.00   0.50    2.50    --   30.00  75.00 133.04   72
 20  \w     33.00  69.00   0.50    2.50    --   30.00  74.00 -77.53   72
 21  \w     32.00  68.00   0.50    2.50    --   30.00  75.00 104.33   72
 22  \w     35.00  71.00   0.50    2.50    --   34.00  77.00 164.99   72
 23  \w     36.00  72.00   0.50    2.50    --   34.00  75.00-148.62   72
 24  \w     36.00  72.00   0.50    2.50    --   34.00  75.00  81.21   72
 25  \w     37.00  73.00   0.50    2.50    --   34.00  73.00  48.62   72
 26  \w     39.00  74.00   0.50    2.50    --   34.00  70.00 -98.18   70
 27  \w     36.00  72.00   0.50    2.50    --   34.00  76.00 -61.45   72
 28  \w     37.00  73.00   0.50    2.50    --   34.00  74.00   0.48   72
 29  \w     39.00  75.00   0.50    2.50    --   38.00  77.00-179.20   72
 30  \w     39.00  75.00   0.50    2.50    --   38.00  77.00 140.63   72
 31  \w     39.00  75.00   0.50    2.50    --   38.00  77.00   7.56   72
 32  \w     40.00  76.00   0.50    2.50    --   38.00  75.00 -38.36   72
 33  \w     40.00  76.00   0.50    2.50    --   38.00  75.00  94.32   72
 34  \w     47.00  82.00   0.50    2.50    --   42.00  70.00  54.76   70
 35  \w     47.00  82.00   0.50    2.50    --   42.00  71.00  38.38   70
 36  \w     45.00  81.00   0.50    2.50    --   42.00  74.00-116.72   72
 37  \w     44.00  80.00   0.50    2.50    --   42.00  75.00 -82.40   72
 38  \w     44.00  80.00   0.50    2.50    --   42.00  75.00-136.08   72
 39  \w     48.00  84.00   0.50    2.50    --   46.00  76.00 102.98   72
 40  \w     53.00  88.00   0.50    2.50    --   46.00  64.00-169.32   70
 41  \w     50.00  85.00   0.50    2.50    --   46.00  72.00 138.78   70
 42  \w     51.00  86.00   0.50    2.50    --   46.00  71.00-108.35   70
 43  \w    -88.00 -52.00   0.50    2.50    --  -50.00 -75.00 -52.38   72
 44  \w     55.00  90.00   0.50    2.50    --   50.00  71.00 -13.23   70
 45  \w     53.00  89.00   0.50    2.50    --   50.00  73.00 -54.19   72
 46  \w     55.00  90.00   0.50    2.50    --   50.00  70.00 -96.76   70
 47  \w    -88.00 -52.00   0.50    2.50    --  -50.00 -75.00  -4.51   72
 48  \w     53.00  89.00   0.50    2.50    --   50.00  74.00  74.73   72
 49  \w     55.00  90.00   0.50    2.50    --   50.00  70.00  63.28   70
 50  \w     55.00  91.00   0.50    2.50    --   50.00  69.00 152.74   72
 51  \w     51.00  87.00   0.50    2.50    --   50.00  77.00-141.11   72
 52  \w     54.00  89.00   0.50    2.50    --   50.00  72.00   0.69   70
 53  \w     55.00  90.00   0.50    2.50    --   50.00  71.00-165.46   70
 54  \w     61.00  96.00   0.50    2.50    --   54.00  64.00-118.52   70
 55  \w     58.00  93.00   0.50    2.50    --   54.00  72.00 108.67   70
 56  \w     58.00  93.00   0.50    2.50    --   54.00  72.00 101.12   70
 57  \w     59.00  84.00   0.50    2.50    --   54.00  70.00  57.14   50
 58  \w     59.00  84.00   0.50    2.50    --   54.00  71.00 -68.04   50
 59  \w     57.00  82.00   0.50    2.50    --   54.00  73.00  27.29   50
 60  \w     59.00  84.00   0.50    2.50    --   54.00  70.00  75.14   50
 61  \w     58.00  83.00   0.50    2.50    --   54.00  72.00 115.83   50
 62  \w     63.00  88.00   0.50    2.50    --   58.00  69.00-148.62   50
 63  \w     61.00  86.00   0.50    2.50    --   58.00  73.00 -42.68   50
 64  \w    -89.00 -63.00   0.50    2.50    --  -58.00 -70.00 168.13   52
 65  \w     62.00  87.00   0.50    2.50    --   58.00  72.00 -61.58   50
 66  \w     11.00  36.00   0.50    2.50    --   59.51 -30.00  30.00   50
 67  \w     20.00  45.00   0.50    2.50    --   59.51 -95.00 -60.00   50
 68  \w     10.00  35.00   0.50    2.50    --   59.51 -30.00   0.00   50
 69  \w     22.00  51.00   0.50    2.50    --   59.51 -95.00-120.00   58
 70  \w     11.00  37.00   0.50    2.50    --   59.51 -30.00  60.00   52
 71  \w     11.00  36.00   0.50    2.50    --   59.51 -30.00 150.00   50
 72  \w     24.00  59.00   0.50    2.50    --   59.51 -95.00-180.00   70
 73  \w     10.00  35.00   0.50    2.50    --   59.51 -30.00-180.00   50
 74  \w     10.00  36.00   0.50    2.50    --   59.51 -30.00 -60.00   52
 75  \w     10.00  35.00   0.50    2.50    --   59.51 -30.00 -30.00   50
 76  \w     65.00  92.00   0.50    2.50    --   62.00  73.00  -1.11   54
 77  \w     67.00  92.00   0.50    2.50    --   62.00  70.00 -98.07   50
 78  \w     67.00  92.00   0.50    2.50    --   62.00  71.00 -79.14   50
 79  \w     67.00  92.00   0.50    2.50    --   62.00  71.00  81.14   50
 80  \w     67.00  96.00   0.50    2.50    --   62.00  70.00-170.64   58
 81  \w     67.00  92.00   0.50    2.50    --   62.00  71.00 131.67   50
 82  \w     67.00  92.00   0.50    2.50    --   62.00  70.00 -85.37   50
 83  \w     67.00  92.00   0.50    2.50    --   62.00  71.00  42.31   50
 84  \w    -97.00 -71.00   0.50    2.50    --  -66.00 -68.00-144.76   52
 85  \w     69.00  99.00   0.50    2.50    --   66.00  75.00-127.47   60
 86  \w     70.00  95.00   0.50    2.50    --   66.00  72.00  20.50   50
 87  \w     69.00  95.00   0.50    2.50    --   66.00  74.00 -21.68   52
 88  \w     69.00 102.00   0.50    2.50    --   66.00  75.00 -48.04   66
 89  \w    -98.00 -69.00   0.50    2.50    --  -66.00 -73.00 156.20   58
 90  \w    -99.00 -73.00   0.50    2.50    --  -66.00 -59.00  71.55   52
 91  \w     70.00  97.00   0.50    2.50    --   66.00  72.00  49.61   54
 92  \w   -100.00 -73.00   0.50    2.50    --  -70.00 -73.00  64.68   54
 93  \w   -104.00 -75.00   0.50    2.50    --  -70.00 -70.00 108.55   58
 94  \w   -103.00 -75.00   0.50    2.50    --  -70.00 -73.00  11.07   56
 95  \w   -102.00 -72.00   0.50    2.50    --  -70.00 -75.00 147.38   60
 96  \w    -99.00 -73.00   0.50    2.50    --  -70.00 -73.00 -83.48   52
 97  \w   -108.00 -74.00   0.50    2.50    --  -70.00 -71.00 137.35   68
 98  \w     34.00  83.00   0.50   10.00    --   73.41 -95.00 120.00   98
 99  \w     35.00  64.00   0.50   10.00    --   73.41 -95.00  60.00   58
100  \w     28.00  74.00   0.50   10.00    --   73.41-125.00-120.00   92
101  \w     34.00  67.00   0.50   10.00    --   73.41 -95.00  90.00   66
102  \w     34.00  80.00   0.50   10.00    --   73.41 -95.00-180.00   92
103  \w     28.00 104.00   0.50   10.00    --   73.41-125.00 -60.00  152
104  \w   -118.00 -86.00   0.50   10.00    --  -73.98-125.00  30.00   64
105  \w   -120.00 -93.00   0.50   10.00    --  -73.98-125.00-180.00   54
106  \w   -117.00 -91.00   0.50   10.00    --  -73.98-125.00-120.00   52
107  \w   -103.00 -34.00   0.50   10.00    --  -73.98 125.00 -30.00  138
108  \w   -108.00 -78.00   0.50   10.00    --  -74.00 -73.00-151.01   60
109  \w   -111.00 -81.00   0.50   10.00    --  -74.00 -62.00  76.59   60
110  \w   -110.00 -77.00   0.50   10.00    --  -74.00 -73.00  60.15   66
111  \w   -110.00 -77.00   0.50   10.00    --  -74.00 -74.00  -0.42   66
112  \w     86.00 112.00   0.50   10.00    --   75.33  73.00-127.85   52
113  \w     85.00 111.00   0.50   10.00    --   75.33  71.00-104.64   52
114  \w     77.00 110.00   0.50   10.00    --   75.33  77.00 -78.44   66
115  \w   -122.00 -82.00   0.50   10.00    --  -75.91-125.00 -90.00   80
116  \w   -122.00 -97.00   0.50   10.00    --  -75.91-125.00 -30.00   50
117  \w   -121.00 -84.00   0.50   10.00    --  -75.91-125.00   0.00   74
118  \w   -119.00 -86.00   0.50   10.00    --  -75.91-125.00 150.00   66
119  \w   -119.00 -64.00   0.50   10.00    --  -75.91 -15.00   0.00  110
120  \w    -77.00 -44.00   0.50   10.00    --  -75.91 125.00 -90.00   66
121  \w   -115.00 -82.00   0.50   10.00    --  -78.00 -71.00 164.06   66
122  \w   -108.00 -80.00   0.50   10.00    --  -78.77 -76.00 130.22   56
123  \w   -112.00 -81.00   0.50   10.00    --  -78.77 -77.00-160.32   62
124  \w     82.00 113.00   0.50   10.00    --   80.28 125.00 -30.00   62
125  \w     79.00 126.00   0.50   10.00    --   80.28 125.00 -60.00   94
126  \w     42.00 111.00   0.50   10.00    --   80.28-125.00 120.00  138
127  \w     41.00 108.00   0.50   10.00    --   80.28-125.00 -30.00  134
128  \w     90.00 119.00   0.50   10.00    --   80.28 125.00  90.00   58
129  \w     37.00 111.00   0.50   10.00    --   80.28-125.00 -90.00  148
130  \w     97.00 124.00   0.50   10.00    --   80.28 125.00-150.00   54
131  \w     86.00 117.00   0.50   10.00    --   80.28 125.00-120.00   62
132  \w     79.00 109.00   0.50   10.00    --   80.28-125.00-180.00   60
133  \w     41.00  72.00   0.50   10.00    --   80.28-125.00-180.00   62
134  \w     37.00 111.00   0.50   10.00    --   80.28-125.00  30.00  148
135  \w     89.00 121.00   0.50   10.00    --   80.28 125.00  30.00   64
136  \w     94.00 120.00   0.50   10.00    --   80.28 125.00 120.00   52
;
_diffrn_measurement_device 'four-circle diffractometer'
_diffrn_measurement_device_type 'XtaLAB Synergy R, DW system, HyPix-Arc 150'
_diffrn_measurement_method '\w scans'
_diffrn_orient_matrix_type 'CrysAlisPro convention (1999,Acta A55,543-557)'
_diffrn_orient_matrix_UB_11 -0.0415332000
_diffrn_orient_matrix_UB_12 0.0676816000
_diffrn_orient_matrix_UB_13 0.0373976000
_diffrn_orient_matrix_UB_21 -0.0799950000
_diffrn_orient_matrix_UB_22 -0.0106491000
_diffrn_orient_matrix_UB_23 0.0001892000
_diffrn_orient_matrix_UB_31 0.0298331000
_diffrn_orient_matrix_UB_32 -0.0732391000
_diffrn_orient_matrix_UB_33 0.0792021000
_diffrn_radiation_monochromator mirror
_diffrn_radiation_probe x-ray
_diffrn_radiation_type 'Cu K\a'
_diffrn_radiation_wavelength 1.54184
_diffrn_reflns_av_unetI/netI 0.0423
_diffrn_reflns_Laue_measured_fraction_full 0.997
_diffrn_reflns_Laue_measured_fraction_max 0.952
_diffrn_reflns_limit_h_max 22
_diffrn_reflns_limit_h_min -22
_diffrn_reflns_limit_k_max 22
_diffrn_reflns_limit_k_min -22
_diffrn_reflns_limit_l_max 23
_diffrn_reflns_limit_l_min -23
_diffrn_reflns_number 26115
_diffrn_reflns_point_group_measured_fraction_full 0.997
_diffrn_reflns_point_group_measured_fraction_max 0.952
_diffrn_reflns_theta_full 67.684
_diffrn_reflns_theta_max 75.272
_diffrn_reflns_theta_min 2.512
_diffrn_source 'Rotating-anode X-ray tube'
_diffrn_source_type 'Rigaku (Cu) X-ray Source'
_exptl_absorpt_coefficient_mu 5.255
_exptl_absorpt_correction_T_max 1.000
_exptl_absorpt_correction_T_min 0.425
_exptl_absorpt_correction_type gaussian
_exptl_absorpt_process_details
;
CrysAlisPro 1.171.41.110a (Rigaku Oxford Diffraction, 2021)
Numerical absorption correction based on Gaussian integration over
a multifaceted crystal model.
Empirical absorption correction using spherical harmonics
as implemented in SCALE3 ABSPACK scaling algorithm
;
_exptl_crystal_colour 'clear intense orange'
_exptl_crystal_density_diffrn 1.402
_exptl_crystal_description plate
_exptl_crystal_F_000 2240
_exptl_crystal_size_max 0.176
_exptl_crystal_size_mid 0.061
_exptl_crystal_size_min 0.011
_refine_diff_density_max 5.309
_refine_diff_density_min -2.857
_refine_diff_density_rms 0.209
_refine_ls_extinction_method none
_refine_ls_goodness_of_fit_ref 1.402
_refine_ls_hydrogen_treatment constr
_refine_ls_matrix_type full
_refine_ls_number_parameters 1028
_refine_ls_number_reflns 26115
_refine_ls_number_restraints 2270
_refine_ls_restrained_S_all 1.352
_refine_ls_R_factor_all 0.1771
_refine_ls_R_factor_gt 0.1321
_refine_ls_shift/su_max 0.001
_refine_ls_shift/su_mean 0.000
_refine_ls_structure_factor_coef Fsqd
_refine_ls_weighting_details 'w=1/[\s^2^(Fo^2^)+(0.2000P)^2^] where P=(Fo^2^+2Fc^2^)/3'
_refine_ls_weighting_scheme calc
_refine_ls_wR_factor_gt 0.3576
_refine_ls_wR_factor_ref 0.3936
_reflns_Friedel_coverage 0.000
_reflns_number_gt 15824
_reflns_number_total 26115
_reflns_threshold_expression 'I > 2\s(I)'
_twin_special_details
;
Component 2 rotated by 179.9194\% 
around [-0.00 1.00 0.00] (reciprocal) or [-0.37 0.88 -0.29] (direct)
;
_cod_data_source_file d2sc02808e3.cif
_cod_data_source_block ag267_twin1_hklf5_sq
_cod_depositor_comments
;
The following automatic conversions were performed:

data item '_exptl_absorpt_correction_type' value 'Gaussian' was
changed to 'gaussian' in accordance with the
/home/data/users/saulius/crontab/automatic-downloads/rss-feeds/RSC/lib/dictionaries/cif_core.dic
dictionary named 'cif_core.dic' version 2.4.2 last updated on
2011-04-26.

Automatic conversion script
Id: cif_fix_values 7556 2019-12-06 15:28:31Z antanas 
;
_cod_original_cell_volume 5263.6(3)
_cod_database_code 1567511
_shelx_shelxl_version_number 2018/3
_audit_contact_author 'Farzaneh Fadaei Tirani'
_chemical_oxdiff_formula 'C69 H48 Ir N3'
_shelx_space_group_comment
;
The symmetry employed for this shelxl refinement is uniquely defined
by the following loop, which should always be used as a source of
symmetry information in preference to the above space-group names.
They are only intended as comments.
;
_olex2_refinement_description
;
1. Twinned data refinement
 Scales: 0.414(2)
 0.586(2)
2. Fixed Uiso
 At 1.2 times of:
  All C(H) groups
3. Restrained distances
 C38-C41
 1.5 with sigma of 0.01
 C133-C130
 1.5 with sigma of 0.01
4. Uiso/Uaniso restraints and constraints
All non-hydrogen atoms have similar U: within 2A with sigma of 0.001 and sigma
for terminal atoms of 0.002 within 2A
5. Rigid body (RIGU) restrains
 All non-hydrogen atoms
 with sigma for 1-2 distances of 0.004 and sigma for 1-3 distances of 0.004
6.a Aromatic/amide H refined with riding coordinates:
 C4(H), C3(HA), C2(HB), C1(HC), C50(HD), C49(HE), C48(HF), C47(HG), C10(HH),
 C11(HI), C8(HJ), C17(HK), C16(HL), C14(HM), C13(HN), C23(HO), C22(HP), C21(HQ),
  C20(HR), C19(HS), C26(HT), C27(HU), C24(HV), C25(HW), C31(HX), C34(HY),
 C33(HZ), C37(H1), C36(H2), C40(H3), C39(H4), C44(H5), C43(H6), C42(H7),
 C46(H8), C45(H9), C56(H10), C57(H11), C54(H12), C63(H13), C62(H14), C60(H15),
 C59(H16), C69(H17), C68(H18), C67(H19), C66(H20), C65(H21), C73(H73), C72(H72),
  C71(H71), C70(H70), C93(H93), C94(H94), C95(H95), C96(H96), C119(H119),
 C118(H118), C117(H117), C116(H116), C77(H77), C79(H79), C80(H80), C86(H86),
 C85(H85), C83(H83), C82(H82), C92(H92), C91(H91), C90(H90), C89(H89), C88(H88),
  C103(H103), C102(H102), C100(H100), C105(H105), C106(H106), C108(H108),
 C109(H109), C111(H111), C112(H112), C113(H113), C114(H114), C115(H115),
 C125(H125), C126(H126), C123(H123), C131(H131), C132(H132), C128(H128),
 C129(H129), C134(H134), C135(H135), C136(H136), C137(H137), C138(H138)
6.b Fitted hexagon refined as free rotating group:
 N1(C5,C4,C3,C2,C1), N3(C51,C50,C49,C48,C47), C9(C10,C11,C6,C7,C8), C12(C17,
 C16,C15,C14,C13), C18(C23,C22,C21,C20,C19), C26(C27,C28,N2,C24,C25), C32(C31,
 C30,C29,C34,C33), C38(C37,C36,C35,C40,C39), C44(C43,C42,C41,C46,C45), C55(C56,
 C57,C52,C53,C54), C58(C63,C62,C61,C60,C59), C64(C69,C68,C67,C66,C65), N4(C74,
 C73,C72,C71,C70), N5(C93,C94,C95,C96,C97), N6(C120,C119,C118,C117,C116),
 C75(C76,C77,C78,C79,C80), C81(C86,C85,C84,C83,C82), C87(C92,C91,C90,C89,C88),
 C98(C103,C102,C101,C100,C99), C104(C105,C106,C107,C108,C109), C110(C111,C112,
 C113,C114,C115), C124(C125,C126,C121,C122,C123), C130(C131,C132,C127,C128,
 C129), C133(C134,C135,C136,C137,C138)
;
_platon_squeeze_void_probe_radius 1.20
_olex2_submission_special_instructions 'No special instructions were received'
_oxdiff_exptl_absorpt_empirical_details
;
Empirical correction (ABSPACK) includes:
- Absorption correction using spherical harmonics
- Frame scaling
;
_oxdiff_exptl_absorpt_empirical_full_max 2.284
_oxdiff_exptl_absorpt_empirical_full_min 0.531
_oxdiff_twin_integration_method simultaneous
_oxdiff_twin_items 2

loop_
_space_group_symop_operation_xyz
'x, y, z'
'-x, -y, -z'

loop_
_atom_site_label
_atom_site_type_symbol
_atom_site_fract_x
_atom_site_fract_y
_atom_site_fract_z
_atom_site_U_iso_or_equiv
_atom_site_adp_type
_atom_site_occupancy
_atom_site_site_symmetry_order
_atom_site_calc_flag
_atom_site_refinement_flags_posn
_atom_site_refinement_flags_adp
_atom_site_refinement_flags_occupancy
_atom_site_disorder_assembly
_atom_site_disorder_group
Ir1 Ir 0.90977(5) 0.73157(5) 0.66167(4) 0.0785(3) Uani 1 1 d . . . . .
N1 N 1.0020(6) 0.7137(8) 0.7309(6) 0.0974(15) Uani 1 1 d G U . . .
C5 C 1.0244(7) 0.6452(7) 0.8010(6) 0.0979(14) Uani 1 1 d G U . . .
C4 C 1.0857(8) 0.6313(7) 0.8508(5) 0.0987(15) Uani 1 1 d G U . . .
H H 1.100927 0.584502 0.898751 0.118 Uiso 1 1 calc R U . . .
C3 C 1.1246(6) 0.6859(8) 0.8304(6) 0.0993(15) Uani 1 1 d G U . . .
HA H 1.166500 0.676449 0.864383 0.119 Uiso 1 1 calc R U . . .
C2 C 1.1023(7) 0.7545(8) 0.7602(6) 0.0988(15) Uani 1 1 d G U . . .
HB H 1.128891 0.791780 0.746265 0.119 Uiso 1 1 calc R U . . .
C1 C 1.0410(8) 0.7683(7) 0.7105(5) 0.0980(15) Uani 1 1 d G U . . .
HC H 1.025709 0.815166 0.662514 0.118 Uiso 1 1 calc R U . . .
N3 N 0.8229(7) 0.8351(7) 0.6943(7) 0.1073(16) Uani 1 1 d G U . . .
C51 C 0.8088(8) 0.9189(8) 0.6456(6) 0.1079(15) Uani 1 1 d G U . . .
C50 C 0.7511(9) 0.9903(6) 0.6605(7) 0.1085(16) Uani 1 1 d G U . . .
HD H 0.741401 1.047550 0.627273 0.130 Uiso 1 1 calc R U . . .
C49 C 0.7075(7) 0.9780(7) 0.7240(8) 0.1087(17) Uani 1 1 d G U . . .
HE H 0.667985 1.026833 0.734201 0.130 Uiso 1 1 calc R U . . .
C48 C 0.7216(8) 0.8943(8) 0.7727(6) 0.1083(17) Uani 1 1 d G U . . .
HF H 0.691778 0.885858 0.816088 0.130 Uiso 1 1 calc R U . . .
C47 C 0.7793(8) 0.8228(6) 0.7578(7) 0.1077(17) Uani 1 1 d G U . . .
HG H 0.788987 0.765598 0.791047 0.129 Uiso 1 1 calc R U . . .
C9 C 0.8708(7) 0.5173(8) 0.8418(7) 0.1000(13) Uani 1 1 d G U . . .
C10 C 0.9347(8) 0.4884(7) 0.8959(5) 0.0998(14) Uani 1 1 d G U . . .
HH H 0.943113 0.440597 0.942160 0.120 Uiso 1 1 calc R U . . .
C11 C 0.9863(6) 0.5295(8) 0.8825(6) 0.0991(14) Uani 1 1 d G U . . .
HI H 1.029906 0.509803 0.919537 0.119 Uiso 1 1 calc R U . . .
C6 C 0.9740(7) 0.5995(8) 0.8149(7) 0.0983(13) Uani 1 1 d G U . . .
C7 C 0.9101(8) 0.6284(7) 0.7607(5) 0.0982(14) Uani 1 1 d G U . . .
C8 C 0.8585(7) 0.5873(8) 0.7741(6) 0.0987(14) Uani 1 1 d G U . . .
HJ H 0.814907 0.607034 0.737088 0.118 Uiso 1 1 calc R U . . .
C12 C 0.8137(7) 0.4760(8) 0.8549(7) 0.1018(14) Uani 1 1 d G U . . .
C17 C 0.7296(8) 0.5252(6) 0.8334(7) 0.1026(15) Uani 1 1 d G U . . .
HK H 0.708120 0.586133 0.805478 0.123 Uiso 1 1 calc R U . . .
C16 C 0.6769(6) 0.4852(8) 0.8527(7) 0.1041(15) Uani 1 1 d G U . . .
HL H 0.619425 0.518785 0.837986 0.125 Uiso 1 1 calc R U . . .
C15 C 0.7083(7) 0.3960(8) 0.8935(7) 0.1061(14) Uani 1 1 d G U . . .
C14 C 0.7924(8) 0.3469(6) 0.9150(7) 0.1051(15) Uani 1 1 d G U . . .
HM H 0.813811 0.285946 0.942925 0.126 Uiso 1 1 calc R U . . .
C13 C 0.8450(6) 0.3869(8) 0.8957(7) 0.1035(15) Uani 1 1 d G U . . .
HN H 0.902508 0.353293 0.910418 0.124 Uiso 1 1 calc R U . . .
C18 C 0.6456(8) 0.3562(9) 0.9088(8) 0.1094(15) Uani 1 1 d G U . . .
C23 C 0.5768(8) 0.3896(7) 0.8586(6) 0.1108(17) Uani 1 1 d G U . . .
HO H 0.566631 0.438818 0.813091 0.133 Uiso 1 1 calc R U . . .
C22 C 0.5230(7) 0.3511(9) 0.8749(7) 0.1118(17) Uani 1 1 d G U . . .
HP H 0.475928 0.373927 0.840613 0.134 Uiso 1 1 calc R U . . .
C21 C 0.5379(8) 0.2791(9) 0.9415(8) 0.1122(18) Uani 1 1 d G U . . .
HQ H 0.501053 0.252757 0.952692 0.135 Uiso 1 1 calc R U . . .
C20 C 0.6067(8) 0.2457(7) 0.9917(6) 0.1123(17) Uani 1 1 d G U . . .
HR H 0.616881 0.196477 1.037251 0.135 Uiso 1 1 calc R U . . .
C19 C 0.6606(7) 0.2842(9) 0.9754(7) 0.1113(17) Uani 1 1 d G U . . .
HS H 0.707585 0.261367 1.009730 0.134 Uiso 1 1 calc R U . . .
C26 C 0.7160(6) 0.7401(8) 0.4944(6) 0.0947(15) Uani 1 1 d G U . . .
HT H 0.679491 0.741628 0.460062 0.114 Uiso 1 1 calc R U . . .
C27 C 0.8007(7) 0.6959(7) 0.4939(6) 0.0940(14) Uani 1 1 d G U . . .
HU H 0.822081 0.667116 0.459274 0.113 Uiso 1 1 calc R U . . .
C28 C 0.8541(5) 0.6937(7) 0.5442(6) 0.0930(13) Uani 1 1 d G U . . .
N2 N 0.8228(6) 0.7357(7) 0.5949(5) 0.0932(14) Uani 1 1 d G U . . .
C24 C 0.7381(6) 0.7800(7) 0.5954(6) 0.0942(15) Uani 1 1 d G U . . .
HV H 0.716700 0.808754 0.630092 0.113 Uiso 1 1 calc R U . . .
C25 C 0.6847(5) 0.7822(7) 0.5452(6) 0.0946(15) Uani 1 1 d G U . . .
HW H 0.626799 0.812449 0.545473 0.113 Uiso 1 1 calc R U . . .
C32 C 1.1143(5) 0.5508(7) 0.5804(6) 0.0928(13) Uani 1 1 d G U . . .
C31 C 1.0720(6) 0.5978(8) 0.6254(5) 0.0918(14) Uani 1 1 d G U . . .
HX H 1.101270 0.597840 0.664746 0.110 Uiso 1 1 calc R U . . .
C30 C 0.9867(6) 0.6448(7) 0.6129(6) 0.0915(13) Uani 1 1 d G U . . .
C29 C 0.9439(5) 0.6448(7) 0.5554(6) 0.0920(13) Uani 1 1 d G U . . .
C34 C 0.9862(6) 0.5978(8) 0.5104(5) 0.0924(14) Uani 1 1 d G U . . .
HY H 0.956933 0.597821 0.471068 0.111 Uiso 1 1 calc R U . . .
C33 C 1.0715(6) 0.5508(7) 0.5229(6) 0.0923(14) Uani 1 1 d G U . . .
HZ H 1.100415 0.518727 0.492133 0.111 Uiso 1 1 calc R U . . .
C38 C 1.3758(5) 0.3869(7) 0.6244(7) 0.0993(14) Uani 1 1 d DG U . . .
C37 C 1.3358(6) 0.4208(8) 0.5523(6) 0.0976(14) Uani 1 1 d G U . . .
H1 H 1.366121 0.407588 0.511914 0.117 Uiso 1 1 calc R U . . .
C36 C 1.2515(6) 0.4740(7) 0.5391(5) 0.0960(14) Uani 1 1 d G U . . .
H2 H 1.224206 0.497182 0.489756 0.115 Uiso 1 1 calc R U . . .
C35 C 1.2072(4) 0.4934(7) 0.5981(7) 0.0951(13) Uani 1 1 d G U . . .
C40 C 1.2472(6) 0.4595(8) 0.6703(6) 0.0968(14) Uani 1 1 d G U . . .
H3 H 1.216949 0.472729 0.710641 0.116 Uiso 1 1 calc R U . . .
C39 C 1.3315(6) 0.4063(7) 0.6835(5) 0.0982(14) Uani 1 1 d G U . . .
H4 H 1.358864 0.383135 0.732800 0.118 Uiso 1 1 calc R U . . .
C44 C 1.6381(5) 0.2244(7) 0.6678(7) 0.1060(17) Uani 1 1 d G U . . .
H5 H 1.695731 0.188087 0.677127 0.127 Uiso 1 1 calc R U . . .
C43 C 1.6024(7) 0.2765(8) 0.5937(6) 0.1054(16) Uani 1 1 d G U . . .
H6 H 1.635543 0.275785 0.552407 0.126 Uiso 1 1 calc R U . . .
C42 C 1.5180(7) 0.3296(7) 0.5800(5) 0.1043(16) Uani 1 1 d G U . . .
H7 H 1.493598 0.365165 0.529409 0.125 Uiso 1 1 calc R U . . .
C41 C 1.4695(5) 0.3306(7) 0.6405(7) 0.1027(14) Uani 1 1 d DG U . . .
C46 C 1.5052(6) 0.2785(8) 0.7146(6) 0.1050(16) Uani 1 1 d G U . . .
H8 H 1.472025 0.279152 0.755850 0.126 Uiso 1 1 calc R U . . .
C45 C 1.5895(7) 0.2254(8) 0.7282(5) 0.1061(16) Uani 1 1 d G U . . .
H9 H 1.613970 0.189770 0.778850 0.127 Uiso 1 1 calc R U . . .
C55 C 0.9606(8) 0.9209(9) 0.4643(7) 0.1081(14) Uani 1 1 d G U . . .
C56 C 0.9128(8) 0.9978(7) 0.4758(7) 0.1082(15) Uani 1 1 d G U . . .
H10 H 0.913815 1.050734 0.442619 0.130 Uiso 1 1 calc R U . . .
C57 C 0.8635(8) 0.9974(7) 0.5357(8) 0.1083(15) Uani 1 1 d G U . . .
H11 H 0.830853 1.049955 0.543597 0.130 Uiso 1 1 calc R U . . .
C52 C 0.8621(8) 0.9199(9) 0.5842(7) 0.1078(15) Uani 1 1 d G U . . .
C53 C 0.9099(9) 0.8430(7) 0.5728(7) 0.1071(15) Uani 1 1 d G U . . .
C54 C 0.9592(8) 0.8434(7) 0.5128(8) 0.1072(15) Uani 1 1 d G U . . .
H12 H 0.991837 0.790847 0.504925 0.129 Uiso 1 1 calc R U . . .
C58 C 1.0107(8) 0.9262(9) 0.3984(6) 0.1092(14) Uani 1 1 d G U . . .
C63 C 1.0697(8) 0.8490(7) 0.3933(6) 0.1099(15) Uani 1 1 d G U . . .
H13 H 1.078249 0.794804 0.432105 0.132 Uiso 1 1 calc R U . . .
C62 C 1.1161(7) 0.8513(7) 0.3313(8) 0.1107(16) Uani 1 1 d G U . . .
H14 H 1.156421 0.798548 0.327748 0.133 Uiso 1 1 calc R U . . .
C61 C 1.1035(8) 0.9306(9) 0.2745(6) 0.1112(15) Uani 1 1 d G U . . .
C60 C 1.0445(8) 1.0078(7) 0.2796(6) 0.1105(16) Uani 1 1 d G U . . .
H15 H 1.035954 1.062013 0.240795 0.133 Uiso 1 1 calc R U . . .
C59 C 0.9981(7) 1.0055(7) 0.3416(8) 0.1098(15) Uani 1 1 d G U . . .
H16 H 0.957780 1.058270 0.345151 0.132 Uiso 1 1 calc R U . . .
C64 C 1.1512(9) 0.9317(9) 0.2053(7) 0.1128(16) Uani 1 1 d G U . . .
C69 C 1.1830(9) 0.8609(8) 0.1827(8) 0.1135(17) Uani 1 1 d G U . . .
H17 H 1.170413 0.812876 0.207719 0.136 Uiso 1 1 calc R U . . .
C68 C 1.2333(9) 0.8604(8) 0.1234(8) 0.1144(18) Uani 1 1 d G U . . .
H18 H 1.255012 0.812024 0.107970 0.137 Uiso 1 1 calc R U . . .
C67 C 1.2517(9) 0.9307(9) 0.0868(7) 0.1147(18) Uani 1 1 d G U . . .
H19 H 1.286028 0.930343 0.046344 0.138 Uiso 1 1 calc R U . . .
C66 C 1.2199(9) 1.0015(8) 0.1095(8) 0.1143(18) Uani 1 1 d G U . . .
H20 H 1.232446 1.049513 0.084467 0.137 Uiso 1 1 calc R U . . .
C65 C 1.1696(9) 1.0020(8) 0.1687(8) 0.1138(17) Uani 1 1 d G U . . .
H21 H 1.147846 1.050366 0.184216 0.137 Uiso 1 1 calc R U . . .
Ir2 Ir 0.40256(5) 0.73538(5) 0.68262(4) 0.0837(3) Uani 1 1 d . . . . .
N4 N 0.4827(6) 0.7407(8) 0.7465(6) 0.1051(15) Uani 1 1 d G U . . .
C74 C 0.4903(7) 0.6963(8) 0.8246(6) 0.1051(14) Uani 1 1 d G U . . .
C73 C 0.5444(8) 0.6977(8) 0.8715(5) 0.1057(15) Uani 1 1 d G U . . .
H73 H 0.549660 0.667305 0.924952 0.127 Uiso 1 1 calc R U . . .
C72 C 0.5909(7) 0.7436(9) 0.8403(6) 0.1061(16) Uani 1 1 d G U . . .
H72 H 0.627923 0.744534 0.872377 0.127 Uiso 1 1 calc R U . . .
C71 C 0.5833(7) 0.7880(8) 0.7622(6) 0.1061(16) Uani 1 1 d G U . . .
H71 H 0.615063 0.819371 0.740837 0.127 Uiso 1 1 calc R U . . .
C70 C 0.5292(8) 0.7866(8) 0.7153(5) 0.1057(16) Uani 1 1 d G U . . .
H70 H 0.523941 0.816978 0.661871 0.127 Uiso 1 1 calc R U . . .
N5 N 0.3255(7) 0.7186(8) 0.6264(6) 0.0977(15) Uani 1 1 d G U . . .
C93 C 0.2419(7) 0.7738(7) 0.6079(7) 0.0982(15) Uani 1 1 d G U . . .
H93 H 0.218286 0.824328 0.620375 0.118 Uiso 1 1 calc R U . . .
C94 C 0.1929(5) 0.7551(7) 0.5711(7) 0.0986(16) Uani 1 1 d G U . . .
H94 H 0.135738 0.792833 0.558476 0.118 Uiso 1 1 calc R U . . .
C95 C 0.2275(7) 0.6812(8) 0.5529(6) 0.0983(15) Uani 1 1 d G U . . .
H95 H 0.193938 0.668379 0.527765 0.118 Uiso 1 1 calc R U . . .
C96 C 0.3111(7) 0.6259(7) 0.5714(7) 0.0977(15) Uani 1 1 d G U . . .
H96 H 0.334686 0.575417 0.558953 0.117 Uiso 1 1 calc R U . . .
C97 C 0.3601(5) 0.6447(7) 0.6082(7) 0.0974(14) Uani 1 1 d G U . . .
N6 N 0.3092(8) 0.8457(8) 0.7014(10) 0.1304(18) Uani 1 1 d G U . . .
C120 C 0.2902(9) 0.9257(11) 0.6429(8) 0.1315(18) Uani 1 1 d G U . . .
C119 C 0.2267(10) 1.0008(8) 0.6477(8) 0.1315(19) Uani 1 1 d G U . . .
H119 H 0.213748 1.055487 0.607681 0.158 Uiso 1 1 calc R U . . .
C118 C 0.1823(8) 0.9958(8) 0.7110(10) 0.1312(19) Uani 1 1 d G U . . .
H118 H 0.138881 1.047079 0.714267 0.157 Uiso 1 1 calc R U . . .
C117 C 0.2013(9) 0.9157(11) 0.7695(8) 0.1305(19) Uani 1 1 d G U . . .
H117 H 0.170856 0.912319 0.812752 0.157 Uiso 1 1 calc R U . . .
C116 C 0.2647(10) 0.8407(8) 0.7647(8) 0.1300(19) Uani 1 1 d G U . . .
H116 H 0.277699 0.785967 0.804651 0.156 Uiso 1 1 calc R U . . .
C75 C 0.4423(8) 0.6483(8) 0.8462(7) 0.1050(14) Uani 1 1 d G U . . .
C76 C 0.3996(9) 0.6475(8) 0.7890(5) 0.1051(15) Uani 1 1 d G U . . .
C77 C 0.3541(8) 0.5995(9) 0.8076(6) 0.1054(15) Uani 1 1 d G U . . .
H77 H 0.324946 0.598909 0.768503 0.127 Uiso 1 1 calc R U . . .
C78 C 0.3513(8) 0.5522(8) 0.8833(7) 0.1063(14) Uani 1 1 d G U . . .
C79 C 0.3940(8) 0.5530(8) 0.9405(5) 0.1063(15) Uani 1 1 d G U . . .
H79 H 0.392071 0.520640 0.992195 0.128 Uiso 1 1 calc R U . . .
C80 C 0.4395(7) 0.6010(9) 0.9219(6) 0.1056(15) Uani 1 1 d G U . . .
H80 H 0.468644 0.601592 0.960978 0.127 Uiso 1 1 calc R U . . .
C81 C 0.3060(7) 0.4924(8) 0.9066(7) 0.1075(14) Uani 1 1 d G U . . .
C86 C 0.2973(8) 0.4556(9) 0.8574(5) 0.1081(15) Uani 1 1 d G U . . .
H86 H 0.319807 0.466196 0.809794 0.130 Uiso 1 1 calc R U . . .
C85 C 0.2559(8) 0.4034(8) 0.8780(6) 0.1092(15) Uani 1 1 d G U . . .
H85 H 0.249952 0.378346 0.844360 0.131 Uiso 1 1 calc R U . . .
C84 C 0.2230(7) 0.3880(8) 0.9476(7) 0.1106(15) Uani 1 1 d G U . . .
C83 C 0.2316(8) 0.4247(8) 0.9968(5) 0.1098(15) Uani 1 1 d G U . . .
H83 H 0.209161 0.414149 1.044440 0.132 Uiso 1 1 calc R U . . .
C82 C 0.2731(8) 0.4769(8) 0.9763(6) 0.1087(15) Uani 1 1 d G U . . .
H82 H 0.279016 0.501998 1.009876 0.130 Uiso 1 1 calc R U . . .
C87 C 0.1713(8) 0.3369(8) 0.9670(7) 0.1136(15) Uani 1 1 d G U . . .
C92 C 0.1483(8) 0.3150(9) 0.9125(5) 0.1148(17) Uani 1 1 d G U . . .
H92 H 0.163474 0.333089 0.862208 0.138 Uiso 1 1 calc R U . . .
C91 C 0.1031(8) 0.2666(9) 0.9316(6) 0.1157(17) Uani 1 1 d G U . . .
H91 H 0.087380 0.251609 0.894301 0.139 Uiso 1 1 calc R U . . .
C90 C 0.0809(8) 0.2401(8) 1.0052(7) 0.1161(18) Uani 1 1 d G U . . .
H90 H 0.050046 0.207033 1.018199 0.139 Uiso 1 1 calc R U . . .
C89 C 0.1040(8) 0.2620(9) 1.0597(5) 0.1157(18) Uani 1 1 d G U . . .
H89 H 0.088808 0.243935 1.110005 0.139 Uiso 1 1 calc R U . . .
C88 C 0.1492(8) 0.3104(9) 1.0406(6) 0.1149(17) Uani 1 1 d G U . . .
H88 H 0.164903 0.325415 1.077913 0.138 Uiso 1 1 calc R U . . .
C98 C 0.4480(5) 0.5981(8) 0.6268(7) 0.0971(13) Uani 1 1 d G U . . .
C103 C 0.4940(7) 0.5224(8) 0.6128(7) 0.0972(14) Uani 1 1 d G U . . .
H103 H 0.467025 0.498169 0.593626 0.117 Uiso 1 1 calc R U . . .
C102 C 0.5793(7) 0.4822(6) 0.6266(7) 0.0973(14) Uani 1 1 d G U . . .
H102 H 0.610734 0.430507 0.617015 0.117 Uiso 1 1 calc R U . . .
C101 C 0.6187(5) 0.5177(8) 0.6546(7) 0.0980(13) Uani 1 1 d G U . . .
C100 C 0.5728(7) 0.5933(8) 0.6687(7) 0.0971(14) Uani 1 1 d G U . . .
H100 H 0.599707 0.617566 0.687854 0.117 Uiso 1 1 calc R U . . .
C99 C 0.4874(7) 0.6335(6) 0.6548(7) 0.0970(14) Uani 1 1 d G U . . .
C104 C 0.7128(5) 0.4766(8) 0.6649(7) 0.0998(13) Uani 1 1 d G U . . .
C105 C 0.7568(7) 0.3865(8) 0.6939(7) 0.1018(15) Uani 1 1 d G U . . .
H105 H 0.728419 0.350922 0.706482 0.122 Uiso 1 1 calc R U . . .
C106 C 0.8424(7) 0.3484(6) 0.7045(7) 0.1029(15) Uani 1 1 d G U . . .
H106 H 0.872445 0.286846 0.724355 0.124 Uiso 1 1 calc R U . . .
C107 C 0.8839(5) 0.4005(8) 0.6861(7) 0.1036(14) Uani 1 1 d G U . . .
C108 C 0.8399(7) 0.4906(8) 0.6571(7) 0.1015(15) Uani 1 1 d G U . . .
H108 H 0.868258 0.526217 0.644527 0.122 Uiso 1 1 calc R U . . .
C109 C 0.7543(7) 0.5287(6) 0.6465(7) 0.1003(15) Uani 1 1 d G U . . .
H109 H 0.724232 0.590295 0.626654 0.120 Uiso 1 1 calc R U . . .
C110 C 0.9755(5) 0.3583(8) 0.6936(7) 0.1068(15) Uani 1 1 d G U . . .
C111 C 1.0212(8) 0.2791(8) 0.6853(7) 0.1085(16) Uani 1 1 d G U . . .
H111 H 0.993939 0.249297 0.675412 0.130 Uiso 1 1 calc R U . . .
C112 C 1.1068(8) 0.2435(7) 0.6916(8) 0.1093(17) Uani 1 1 d G U . . .
H112 H 1.138000 0.189307 0.685903 0.131 Uiso 1 1 calc R U . . .
C113 C 1.1467(5) 0.2871(8) 0.7061(7) 0.1093(17) Uani 1 1 d G U . . .
H113 H 1.205178 0.262702 0.710362 0.131 Uiso 1 1 calc R U . . .
C114 C 1.1010(8) 0.3663(8) 0.7144(7) 0.1086(17) Uani 1 1 d G U . . .
H114 H 1.128295 0.396087 0.724331 0.130 Uiso 1 1 calc R U . . .
C115 C 1.0154(7) 0.4019(7) 0.7082(7) 0.1079(16) Uani 1 1 d G U . . .
H115 H 0.984233 0.456080 0.713840 0.129 Uiso 1 1 calc R U . . .
C124 C 0.4421(9) 0.9163(12) 0.4663(8) 0.1368(17) Uani 1 1 d G U . . .
C125 C 0.3833(11) 0.9963(9) 0.4660(8) 0.1361(18) Uani 1 1 d G U . . .
H125 H 0.378619 1.048554 0.426231 0.163 Uiso 1 1 calc R U . . .
C126 C 0.3313(9) 0.9999(9) 0.5238(10) 0.1348(18) Uani 1 1 d G U . . .
H126 H 0.291081 1.054637 0.523572 0.162 Uiso 1 1 calc R U . . .
C121 C 0.3381(10) 0.9235(12) 0.5819(8) 0.1328(17) Uani 1 1 d G U . . .
C122 C 0.3969(11) 0.8435(9) 0.5822(8) 0.1326(18) Uani 1 1 d G U . . .
C123 C 0.4489(9) 0.8399(9) 0.5244(10) 0.1343(18) Uani 1 1 d G U . . .
H123 H 0.489039 0.785191 0.524584 0.161 Uiso 1 1 calc R U . . .
C130 C 0.5928(9) 0.9209(12) 0.2825(8) 0.1448(19) Uani 1 1 d DG U . . .
C131 C 0.5705(10) 0.9855(9) 0.3122(9) 0.1435(19) Uani 1 1 d G U . . .
H131 H 0.587736 1.030584 0.290594 0.172 Uiso 1 1 calc R U . . .
C132 C 0.5231(10) 0.9841(9) 0.3735(9) 0.1420(19) Uani 1 1 d G U . . .
H132 H 0.507913 1.028184 0.393807 0.170 Uiso 1 1 calc R U . . .
C127 C 0.4979(9) 0.9181(12) 0.4051(8) 0.1402(18) Uani 1 1 d G U . . .
C128 C 0.5202(10) 0.8535(9) 0.3754(9) 0.1418(19) Uani 1 1 d G U . . .
H128 H 0.502990 0.808374 0.396969 0.170 Uiso 1 1 calc R U . . .
C129 C 0.5676(10) 0.8549(9) 0.3141(9) 0.1433(19) Uani 1 1 d G U . . .
H129 H 0.582812 0.810772 0.293756 0.172 Uiso 1 1 calc R U . . .
C133 C 0.6381(10) 0.9250(12) 0.2134(8) 0.148(2) Uani 1 1 d DG U . . .
C134 C 0.6571(10) 0.8625(10) 0.1818(9) 0.149(2) Uani 1 1 d G U . . .
H134 H 0.635423 0.820823 0.200382 0.179 Uiso 1 1 calc R U . . .
C135 C 0.7080(11) 0.8609(10) 0.1230(10) 0.150(2) Uani 1 1 d G U . . .
H135 H 0.720986 0.818211 0.101402 0.180 Uiso 1 1 calc R U . . .
C136 C 0.7398(10) 0.9219(12) 0.0958(8) 0.150(2) Uani 1 1 d G U . . .
H136 H 0.774489 0.920848 0.055660 0.180 Uiso 1 1 calc R U . . .
C137 C 0.7207(11) 0.9844(10) 0.1275(10) 0.150(2) Uani 1 1 d G U . . .
H137 H 0.742431 1.026097 0.108897 0.180 Uiso 1 1 calc R U . . .
C138 C 0.6699(12) 0.9860(10) 0.1863(10) 0.149(2) Uani 1 1 d G U . . .
H138 H 0.656869 1.028709 0.207878 0.178 Uiso 1 1 calc R U . . .

loop_
_atom_site_aniso_label
_atom_site_aniso_U_11
_atom_site_aniso_U_22
_atom_site_aniso_U_33
_atom_site_aniso_U_23
_atom_site_aniso_U_13
_atom_site_aniso_U_12
Ir1 0.0945(5) 0.0993(6) 0.0662(4) -0.0436(4) 0.0155(3) -0.0542(5)
N1 0.119(3) 0.128(3) 0.087(3) -0.061(2) 0.025(2) -0.075(3)
C5 0.119(3) 0.128(3) 0.087(3) -0.061(2) 0.025(2) -0.075(3)
C4 0.120(3) 0.129(3) 0.087(3) -0.060(2) 0.025(2) -0.075(3)
C3 0.120(3) 0.129(3) 0.088(3) -0.060(3) 0.024(3) -0.074(3)
C2 0.120(3) 0.129(3) 0.088(3) -0.060(3) 0.024(3) -0.075(3)
C1 0.119(3) 0.128(3) 0.087(3) -0.060(3) 0.025(3) -0.075(3)
N3 0.133(3) 0.106(3) 0.106(3) -0.054(3) 0.026(3) -0.062(3)
C51 0.133(3) 0.106(3) 0.106(3) -0.053(2) 0.026(3) -0.062(3)
C50 0.133(3) 0.106(3) 0.106(3) -0.053(3) 0.026(3) -0.061(3)
C49 0.133(3) 0.107(3) 0.106(3) -0.053(3) 0.026(3) -0.061(3)
C48 0.133(3) 0.106(3) 0.106(3) -0.054(3) 0.026(3) -0.061(3)
C47 0.133(3) 0.106(3) 0.106(3) -0.054(3) 0.026(3) -0.061(3)
C9 0.120(3) 0.129(3) 0.087(2) -0.060(2) 0.029(2) -0.073(2)
C10 0.120(3) 0.129(3) 0.087(3) -0.059(2) 0.028(2) -0.074(3)
C11 0.120(3) 0.129(3) 0.087(3) -0.060(2) 0.028(2) -0.074(3)
C6 0.120(3) 0.128(3) 0.087(3) -0.060(2) 0.027(2) -0.074(2)
C7 0.120(3) 0.128(3) 0.086(3) -0.060(2) 0.028(2) -0.074(3)
C8 0.120(3) 0.128(3) 0.087(3) -0.060(2) 0.029(2) -0.074(3)
C12 0.121(3) 0.130(3) 0.089(3) -0.059(2) 0.030(2) -0.073(2)
C17 0.122(3) 0.130(3) 0.089(3) -0.059(2) 0.030(2) -0.073(3)
C16 0.123(3) 0.131(3) 0.090(3) -0.058(2) 0.030(2) -0.072(3)
C15 0.124(3) 0.132(3) 0.092(3) -0.057(2) 0.031(2) -0.071(3)
C14 0.123(3) 0.131(3) 0.091(3) -0.058(2) 0.031(2) -0.072(3)
C13 0.122(3) 0.131(3) 0.090(3) -0.058(2) 0.030(2) -0.072(3)
C18 0.126(3) 0.133(3) 0.094(3) -0.056(3) 0.031(2) -0.070(3)
C23 0.127(3) 0.134(3) 0.095(3) -0.056(3) 0.031(3) -0.070(3)
C22 0.127(3) 0.134(3) 0.096(3) -0.055(3) 0.031(3) -0.069(3)
C21 0.128(3) 0.134(3) 0.096(3) -0.055(3) 0.031(3) -0.069(3)
C20 0.127(3) 0.134(3) 0.096(3) -0.055(3) 0.031(3) -0.069(3)
C19 0.127(3) 0.134(3) 0.095(3) -0.055(3) 0.031(3) -0.069(3)
C26 0.110(3) 0.132(3) 0.083(3) -0.057(2) 0.026(2) -0.077(3)
C27 0.109(3) 0.132(3) 0.083(3) -0.058(2) 0.026(2) -0.077(3)
C28 0.109(3) 0.131(3) 0.082(2) -0.058(2) 0.026(2) -0.077(2)
N2 0.109(3) 0.131(3) 0.083(3) -0.058(2) 0.026(2) -0.077(3)
C24 0.109(3) 0.131(3) 0.083(3) -0.057(2) 0.026(2) -0.077(3)
C25 0.110(3) 0.131(3) 0.083(3) -0.057(3) 0.026(2) -0.077(3)
C32 0.110(2) 0.132(3) 0.082(2) -0.061(2) 0.026(2) -0.076(2)
C31 0.109(3) 0.131(3) 0.082(2) -0.061(2) 0.026(2) -0.077(2)
C30 0.109(3) 0.131(3) 0.081(2) -0.061(2) 0.026(2) -0.078(2)
C29 0.109(3) 0.131(3) 0.082(2) -0.060(2) 0.026(2) -0.077(2)
C34 0.109(3) 0.131(3) 0.082(2) -0.061(2) 0.026(2) -0.077(2)
C33 0.110(3) 0.131(3) 0.082(2) -0.061(2) 0.026(2) -0.077(2)
C38 0.112(3) 0.136(3) 0.085(2) -0.060(2) 0.027(2) -0.072(2)
C37 0.112(3) 0.135(3) 0.084(2) -0.061(2) 0.027(2) -0.073(2)
C36 0.111(3) 0.134(3) 0.083(2) -0.061(2) 0.027(2) -0.074(2)
C35 0.111(2) 0.134(3) 0.082(2) -0.061(2) 0.027(2) -0.075(2)
C40 0.111(3) 0.135(3) 0.083(2) -0.060(2) 0.027(2) -0.073(2)
C39 0.112(3) 0.135(3) 0.084(2) -0.060(2) 0.027(2) -0.072(2)
C44 0.115(3) 0.140(3) 0.089(3) -0.058(3) 0.027(3) -0.068(3)
C43 0.115(3) 0.139(3) 0.088(3) -0.058(3) 0.027(3) -0.068(3)
C42 0.115(3) 0.139(3) 0.088(3) -0.058(3) 0.027(2) -0.069(3)
C41 0.114(3) 0.138(3) 0.087(3) -0.059(2) 0.027(2) -0.070(3)
C46 0.115(3) 0.139(3) 0.088(3) -0.058(3) 0.027(2) -0.068(3)
C45 0.115(3) 0.140(3) 0.088(3) -0.058(3) 0.027(3) -0.068(3)
C55 0.133(3) 0.106(3) 0.106(3) -0.052(2) 0.026(2) -0.063(2)
C56 0.133(3) 0.106(3) 0.106(3) -0.051(2) 0.026(2) -0.063(3)
C57 0.133(3) 0.106(3) 0.106(3) -0.052(2) 0.026(3) -0.062(3)
C52 0.133(3) 0.106(3) 0.106(3) -0.052(2) 0.026(2) -0.062(3)
C53 0.133(3) 0.106(3) 0.105(3) -0.052(2) 0.025(3) -0.063(3)
C54 0.133(3) 0.106(3) 0.105(3) -0.052(2) 0.026(2) -0.063(3)
C58 0.134(3) 0.107(3) 0.106(3) -0.051(2) 0.026(2) -0.062(2)
C63 0.135(3) 0.107(3) 0.106(3) -0.051(3) 0.026(2) -0.062(3)
C62 0.135(3) 0.108(3) 0.107(3) -0.050(3) 0.027(3) -0.062(3)
C61 0.135(3) 0.108(3) 0.107(3) -0.050(2) 0.027(2) -0.062(3)
C60 0.135(3) 0.108(3) 0.107(3) -0.050(3) 0.027(3) -0.062(3)
C59 0.135(3) 0.107(3) 0.106(3) -0.051(3) 0.026(2) -0.062(3)
C64 0.136(3) 0.109(3) 0.108(3) -0.049(3) 0.027(3) -0.062(3)
C69 0.137(3) 0.110(3) 0.108(3) -0.049(3) 0.027(3) -0.062(3)
C68 0.137(3) 0.110(3) 0.108(3) -0.048(3) 0.028(3) -0.061(3)
C67 0.137(3) 0.111(3) 0.108(3) -0.048(3) 0.028(3) -0.061(3)
C66 0.137(3) 0.110(3) 0.108(3) -0.048(3) 0.028(3) -0.061(3)
C65 0.137(3) 0.110(3) 0.108(3) -0.048(3) 0.027(3) -0.061(3)
Ir2 0.0999(6) 0.1024(6) 0.0739(5) -0.0443(4) 0.0134(4) -0.0571(5)
N4 0.131(3) 0.139(3) 0.086(3) -0.065(3) 0.030(2) -0.079(3)
C74 0.131(3) 0.140(3) 0.086(3) -0.064(3) 0.030(2) -0.079(2)
C73 0.131(3) 0.140(3) 0.087(3) -0.064(3) 0.029(3) -0.079(3)
C72 0.131(3) 0.140(3) 0.087(3) -0.064(3) 0.029(3) -0.079(3)
C71 0.131(3) 0.140(3) 0.087(3) -0.064(3) 0.029(3) -0.079(3)
C70 0.131(3) 0.140(3) 0.087(3) -0.064(3) 0.029(3) -0.079(3)
N5 0.119(3) 0.120(3) 0.092(3) -0.054(2) 0.023(3) -0.074(3)
C93 0.119(3) 0.120(3) 0.092(3) -0.054(3) 0.023(3) -0.074(3)
C94 0.119(3) 0.120(3) 0.092(3) -0.054(3) 0.022(3) -0.074(3)
C95 0.119(3) 0.120(3) 0.092(3) -0.054(3) 0.022(3) -0.074(3)
C96 0.119(3) 0.120(3) 0.092(3) -0.054(2) 0.023(3) -0.074(3)
C97 0.119(3) 0.120(3) 0.091(3) -0.054(2) 0.023(2) -0.074(3)
N6 0.162(4) 0.152(4) 0.134(4) -0.076(3) 0.027(3) -0.101(3)
C120 0.162(4) 0.153(3) 0.135(4) -0.076(3) 0.027(3) -0.101(3)
C119 0.162(4) 0.153(4) 0.135(4) -0.076(3) 0.027(3) -0.100(3)
C118 0.162(4) 0.152(4) 0.135(4) -0.076(3) 0.027(3) -0.100(3)
C117 0.162(4) 0.152(4) 0.134(4) -0.077(3) 0.027(3) -0.101(3)
C116 0.162(4) 0.152(4) 0.134(4) -0.077(3) 0.027(3) -0.101(3)
C75 0.131(3) 0.141(3) 0.085(3) -0.064(2) 0.030(2) -0.080(2)
C76 0.131(3) 0.141(3) 0.084(3) -0.064(3) 0.030(2) -0.080(2)
C77 0.131(3) 0.141(3) 0.084(3) -0.063(2) 0.030(2) -0.080(2)
C78 0.131(3) 0.142(3) 0.085(3) -0.062(2) 0.031(2) -0.080(2)
C79 0.131(3) 0.142(3) 0.085(3) -0.063(3) 0.031(2) -0.079(2)
C80 0.131(3) 0.141(3) 0.085(3) -0.063(3) 0.030(2) -0.080(2)
C81 0.132(3) 0.143(3) 0.085(3) -0.062(2) 0.031(2) -0.080(2)
C86 0.132(3) 0.143(3) 0.086(3) -0.061(3) 0.031(2) -0.080(2)
C85 0.133(3) 0.144(3) 0.086(3) -0.061(3) 0.031(2) -0.080(2)
C84 0.134(3) 0.145(3) 0.087(3) -0.060(3) 0.031(2) -0.080(2)
C83 0.133(3) 0.144(3) 0.086(3) -0.060(3) 0.031(2) -0.080(3)
C82 0.132(3) 0.144(3) 0.086(3) -0.061(3) 0.031(2) -0.080(2)
C87 0.135(3) 0.146(3) 0.089(3) -0.058(3) 0.031(2) -0.079(3)
C92 0.136(3) 0.147(3) 0.090(3) -0.057(3) 0.031(3) -0.079(3)
C91 0.136(3) 0.147(3) 0.091(3) -0.057(3) 0.031(3) -0.078(3)
C90 0.136(3) 0.148(3) 0.091(3) -0.056(3) 0.031(3) -0.078(3)
C89 0.136(3) 0.147(3) 0.091(3) -0.056(3) 0.032(3) -0.078(3)
C88 0.136(3) 0.147(3) 0.090(3) -0.057(3) 0.031(3) -0.079(3)
C98 0.118(3) 0.120(3) 0.091(3) -0.054(2) 0.025(2) -0.074(2)
C103 0.118(3) 0.120(3) 0.091(3) -0.055(2) 0.025(2) -0.074(3)
C102 0.118(3) 0.120(3) 0.092(3) -0.054(2) 0.026(2) -0.074(3)
C101 0.118(3) 0.120(3) 0.092(2) -0.054(2) 0.026(2) -0.074(2)
C100 0.118(3) 0.120(3) 0.091(3) -0.054(2) 0.026(2) -0.074(3)
C99 0.118(3) 0.120(3) 0.091(3) -0.054(2) 0.025(2) -0.074(3)
C104 0.118(3) 0.121(3) 0.093(3) -0.053(2) 0.027(2) -0.072(2)
C105 0.119(3) 0.121(3) 0.094(3) -0.051(2) 0.028(2) -0.071(3)
C106 0.119(3) 0.122(3) 0.095(3) -0.051(2) 0.029(2) -0.071(3)
C107 0.119(3) 0.122(3) 0.095(3) -0.050(2) 0.029(2) -0.070(3)
C108 0.119(3) 0.121(3) 0.094(3) -0.052(2) 0.028(2) -0.071(3)
C109 0.118(3) 0.121(3) 0.093(3) -0.053(2) 0.028(2) -0.072(3)
C110 0.120(3) 0.124(3) 0.097(3) -0.048(3) 0.030(3) -0.069(3)
C111 0.121(3) 0.125(3) 0.098(3) -0.047(3) 0.030(3) -0.068(3)
C112 0.121(3) 0.125(3) 0.098(3) -0.047(3) 0.030(3) -0.067(3)
C113 0.121(3) 0.125(3) 0.098(3) -0.047(3) 0.030(3) -0.067(3)
C114 0.121(3) 0.125(3) 0.098(3) -0.047(3) 0.030(3) -0.068(3)
C115 0.121(3) 0.125(3) 0.098(3) -0.047(3) 0.030(3) -0.068(3)
C124 0.165(4) 0.156(3) 0.136(4) -0.073(3) 0.029(3) -0.098(3)
C125 0.165(4) 0.156(3) 0.136(4) -0.073(3) 0.029(3) -0.098(3)
C126 0.164(4) 0.155(3) 0.135(4) -0.073(3) 0.029(3) -0.099(3)
C121 0.163(4) 0.154(3) 0.135(4) -0.074(3) 0.028(3) -0.100(3)
C122 0.163(4) 0.154(3) 0.135(4) -0.074(3) 0.028(3) -0.101(3)
C123 0.164(4) 0.155(3) 0.135(4) -0.074(3) 0.029(3) -0.100(3)
C130 0.170(4) 0.162(4) 0.138(4) -0.071(3) 0.031(3) -0.093(3)
C131 0.169(4) 0.161(4) 0.138(4) -0.071(3) 0.031(3) -0.094(3)
C132 0.168(4) 0.160(4) 0.137(4) -0.071(3) 0.031(3) -0.095(3)
C127 0.167(4) 0.158(3) 0.137(4) -0.072(3) 0.030(3) -0.096(3)
C128 0.169(4) 0.160(4) 0.137(4) -0.072(3) 0.031(3) -0.095(3)
C129 0.169(4) 0.161(4) 0.138(4) -0.071(3) 0.031(3) -0.094(3)
C133 0.171(4) 0.163(4) 0.139(4) -0.070(3) 0.031(3) -0.091(3)
C134 0.172(4) 0.164(4) 0.139(4) -0.070(3) 0.031(3) -0.090(3)
C135 0.172(4) 0.165(4) 0.139(4) -0.069(3) 0.031(3) -0.089(3)
C136 0.172(4) 0.165(4) 0.140(4) -0.069(3) 0.031(3) -0.089(3)
C137 0.172(4) 0.165(4) 0.139(4) -0.069(3) 0.031(3) -0.089(3)
C138 0.172(4) 0.164(4) 0.139(4) -0.070(3) 0.031(3) -0.090(3)

loop_
_atom_type_symbol
_atom_type_description
_atom_type_scat_dispersion_real
_atom_type_scat_dispersion_imag
_atom_type_scat_source
C C 0.0181 0.0091 'International Tables Vol C Tables 4.2.6.8 and 6.1.1.4'
H H 0.0000 0.0000 'International Tables Vol C Tables 4.2.6.8 and 6.1.1.4'
Ir Ir -4.7710 6.5667 'International Tables Vol C Tables 4.2.6.8 and 6.1.1.4'
N N 0.0311 0.0180 'International Tables Vol C Tables 4.2.6.8 and 6.1.1.4'

loop_
_exptl_crystal_face_index_h
_exptl_crystal_face_index_k
_exptl_crystal_face_index_l
_exptl_crystal_face_perp_dist
0 -1 -1 0.0333
0 1 1 0.0190
1 1 0 0.0770
-1 -1 0 0.0740
0 -1 0 0.0077
0 1 0 0.0030
2 0 1 0.0722
1 2 -2 0.0447

loop_
_geom_angle_atom_site_label_1
_geom_angle_atom_site_label_2
_geom_angle_atom_site_label_3
_geom_angle
_geom_angle_site_symmetry_1
_geom_angle_site_symmetry_3
_geom_angle_publ_flag
N1 Ir1 N3 90.8(5) . . ?
N1 Ir1 C7 78.8(4) . . ?
N1 Ir1 N2 174.0(4) . . ?
N1 Ir1 C30 94.9(4) . . ?
N1 Ir1 C53 95.9(5) . . ?
C7 Ir1 N3 96.3(5) . . ?
C7 Ir1 C53 172.2(5) . . ?
N2 Ir1 N3 94.0(5) . . ?
N2 Ir1 C7 97.3(4) . . ?
N2 Ir1 C30 80.7(4) . . ?
N2 Ir1 C53 88.5(5) . . ?
C30 Ir1 N3 171.1(5) . . ?
C30 Ir1 C7 91.5(5) . . ?
C30 Ir1 C53 94.6(5) . . ?
C53 Ir1 N3 78.0(5) . . ?
C5 N1 Ir1 117.8(6) . . ?
C5 N1 C1 120.0 . . ?
C1 N1 Ir1 122.2(6) . . ?
N1 C5 C4 120.0 . . ?
N1 C5 C6 112.5(9) . . ?
C4 C5 C6 127.4(9) . . ?
C5 C4 H 120.0 . . ?
C3 C4 C5 120.0 . . ?
C3 C4 H 120.0 . . ?
C4 C3 HA 120.0 . . ?
C4 C3 C2 120.0 . . ?
C2 C3 HA 120.0 . . ?
C3 C2 HB 120.0 . . ?
C1 C2 C3 120.0 . . ?
C1 C2 HB 120.0 . . ?
N1 C1 HC 120.0 . . ?
C2 C1 N1 120.0 . . ?
C2 C1 HC 120.0 . . ?
C51 N3 Ir1 115.9(7) . . ?
C51 N3 C47 120.0 . . ?
C47 N3 Ir1 124.0(7) . . ?
N3 C51 C50 120.0 . . ?
N3 C51 C52 112.9(10) . . ?
C50 C51 C52 127.1(10) . . ?
C51 C50 HD 120.0 . . ?
C49 C50 C51 120.0 . . ?
C49 C50 HD 120.0 . . ?
C50 C49 HE 120.0 . . ?
C50 C49 C48 120.0 . . ?
C48 C49 HE 120.0 . . ?
C49 C48 HF 120.0 . . ?
C47 C48 C49 120.0 . . ?
C47 C48 HF 120.0 . . ?
N3 C47 HG 120.0 . . ?
C48 C47 N3 120.0 . . ?
C48 C47 HG 120.0 . . ?
C10 C9 C8 120.0 . . ?
C10 C9 C12 121.4(9) . . ?
C8 C9 C12 118.6(9) . . ?
C9 C10 HH 120.0 . . ?
C11 C10 C9 120.0 . . ?
C11 C10 HH 120.0 . . ?
C10 C11 HI 120.0 . . ?
C10 C11 C6 120.0 . . ?
C6 C11 HI 120.0 . . ?
C11 C6 C5 121.0(9) . . ?
C7 C6 C5 119.0(9) . . ?
C7 C6 C11 120.0 . . ?
C6 C7 Ir1 111.7(6) . . ?
C6 C7 C8 120.0 . . ?
C8 C7 Ir1 128.3(6) . . ?
C9 C8 HJ 120.0 . . ?
C7 C8 C9 120.0 . . ?
C7 C8 HJ 120.0 . . ?
C17 C12 C9 121.6(10) . . ?
C17 C12 C13 120.0 . . ?
C13 C12 C9 118.1(10) . . ?
C12 C17 HK 120.0 . . ?
C12 C17 C16 120.0 . . ?
C16 C17 HK 120.0 . . ?
C17 C16 HL 120.0 . . ?
C15 C16 C17 120.0 . . ?
C15 C16 HL 120.0 . . ?
C16 C15 C14 120.0 . . ?
C16 C15 C18 116.4(10) . . ?
C14 C15 C18 123.5(10) . . ?
C15 C14 HM 120.0 . . ?
C13 C14 C15 120.0 . . ?
C13 C14 HM 120.0 . . ?
C12 C13 HN 120.0 . . ?
C14 C13 C12 120.0 . . ?
C14 C13 HN 120.0 . . ?
C23 C18 C15 122.4(10) . . ?
C23 C18 C19 120.0 . . ?
C19 C18 C15 117.6(10) . . ?
C18 C23 HO 120.0 . . ?
C22 C23 C18 120.0 . . ?
C22 C23 HO 120.0 . . ?
C23 C22 HP 120.0 . . ?
C21 C22 C23 120.0 . . ?
C21 C22 HP 120.0 . . ?
C22 C21 HQ 120.0 . . ?
C20 C21 C22 120.0 . . ?
C20 C21 HQ 120.0 . . ?
C21 C20 HR 120.0 . . ?
C21 C20 C19 120.0 . . ?
C19 C20 HR 120.0 . . ?
C18 C19 HS 120.0 . . ?
C20 C19 C18 120.0 . . ?
C20 C19 HS 120.0 . . ?
C27 C26 HT 120.0 . . ?
C27 C26 C25 120.0 . . ?
C25 C26 HT 120.0 . . ?
C26 C27 HU 120.0 . . ?
C26 C27 C28 120.0 . . ?
C28 C27 HU 120.0 . . ?
C27 C28 C29 127.0(8) . . ?
N2 C28 C27 120.0 . . ?
N2 C28 C29 112.8(8) . . ?
C28 N2 Ir1 115.2(6) . . ?
C28 N2 C24 120.0 . . ?
C24 N2 Ir1 124.7(6) . . ?
N2 C24 HV 120.0 . . ?
C25 C24 N2 120.0 . . ?
C25 C24 HV 120.0 . . ?
C26 C25 HW 120.0 . . ?
C24 C25 C26 120.0 . . ?
C24 C25 HW 120.0 . . ?
C31 C32 C33 120.0 . . ?
C31 C32 C35 120.0(8) . . ?
C33 C32 C35 119.8(8) . . ?
C32 C31 HX 120.0 . . ?
C30 C31 C32 120.0 . . ?
C30 C31 HX 120.0 . . ?
C31 C30 Ir1 128.3(6) . . ?
C29 C30 Ir1 111.3(6) . . ?
C29 C30 C31 120.0 . . ?
C30 C29 C28 118.9(8) . . ?
C30 C29 C34 120.0 . . ?
C34 C29 C28 121.1(8) . . ?
C29 C34 HY 120.0 . . ?
C33 C34 C29 120.0 . . ?
C33 C34 HY 120.0 . . ?
C32 C33 HZ 120.0 . . ?
C34 C33 C32 120.0 . . ?
C34 C33 HZ 120.0 . . ?
C37 C38 C39 120.0 . . ?
C37 C38 C41 121.5(9) . . ?
C39 C38 C41 118.5(9) . . ?
C38 C37 H1 120.0 . . ?
C36 C37 C38 120.0 . . ?
C36 C37 H1 120.0 . . ?
C37 C36 H2 120.0 . . ?
C37 C36 C35 120.0 . . ?
C35 C36 H2 120.0 . . ?
C36 C35 C32 117.5(8) . . ?
C36 C35 C40 120.0 . . ?
C40 C35 C32 122.5(8) . . ?
C35 C40 H3 120.0 . . ?
C39 C40 C35 120.0 . . ?
C39 C40 H3 120.0 . . ?
C38 C39 H4 120.0 . . ?
C40 C39 C38 120.0 . . ?
C40 C39 H4 120.0 . . ?
C43 C44 H5 120.0 . . ?
C43 C44 C45 120.0 . . ?
C45 C44 H5 120.0 . . ?
C44 C43 H6 120.0 . . ?
C44 C43 C42 120.0 . . ?
C42 C43 H6 120.0 . . ?
C43 C42 H7 120.0 . . ?
C43 C42 C41 120.0 . . ?
C41 C42 H7 120.0 . . ?
C42 C41 C38 119.5(9) . . ?
C46 C41 C38 120.5(9) . . ?
C46 C41 C42 120.0 . . ?
C41 C46 H8 120.0 . . ?
C45 C46 C41 120.0 . . ?
C45 C46 H8 120.0 . . ?
C44 C45 H9 120.0 . . ?
C46 C45 C44 120.0 . . ?
C46 C45 H9 120.0 . . ?
C56 C55 C54 120.0 . . ?
C56 C55 C58 117.3(10) . . ?
C54 C55 C58 122.7(10) . . ?
C55 C56 H10 120.0 . . ?
C57 C56 C55 120.0 . . ?
C57 C56 H10 120.0 . . ?
C56 C57 H11 120.0 . . ?
C52 C57 C56 120.0 . . ?
C52 C57 H11 120.0 . . ?
C57 C52 C51 120.7(10) . . ?
C53 C52 C51 119.3(10) . . ?
C53 C52 C57 120.0 . . ?
C52 C53 Ir1 113.1(7) . . ?
C54 C53 Ir1 126.4(7) . . ?
C54 C53 C52 120.0 . . ?
C55 C54 H12 120.0 . . ?
C53 C54 C55 120.0 . . ?
C53 C54 H12 120.0 . . ?
C63 C58 C55 118.3(10) . . ?
C63 C58 C59 120.0 . . ?
C59 C58 C55 121.7(11) . . ?
C58 C63 H13 120.0 . . ?
C58 C63 C62 120.0 . . ?
C62 C63 H13 120.0 . . ?
C63 C62 H14 120.0 . . ?
C61 C62 C63 120.0 . . ?
C61 C62 H14 120.0 . . ?
C62 C61 C64 119.3(10) . . ?
C60 C61 C62 120.0 . . ?
C60 C61 C64 120.6(10) . . ?
C61 C60 H15 120.0 . . ?
C61 C60 C59 120.0 . . ?
C59 C60 H15 120.0 . . ?
C58 C59 H16 120.0 . . ?
C60 C59 C58 120.0 . . ?
C60 C59 H16 120.0 . . ?
C69 C64 C61 121.4(10) . . ?
C69 C64 C65 120.0 . . ?
C65 C64 C61 118.3(10) . . ?
C64 C69 H17 120.0 . . ?
C68 C69 C64 120.0 . . ?
C68 C69 H17 120.0 . . ?
C69 C68 H18 120.0 . . ?
C69 C68 C67 120.0 . . ?
C67 C68 H18 120.0 . . ?
C68 C67 H19 120.0 . . ?
C66 C67 C68 120.0 . . ?
C66 C67 H19 120.0 . . ?
C67 C66 H20 120.0 . . ?
C65 C66 C67 120.0 . . ?
C65 C66 H20 120.0 . . ?
C64 C65 H21 120.0 . . ?
C66 C65 C64 120.0 . . ?
C66 C65 H21 120.0 . . ?
N4 Ir2 N6 87.6(5) . . ?
N4 Ir2 C76 79.2(5) . . ?
N4 Ir2 C99 96.6(5) . . ?
N4 Ir2 C122 95.8(5) . . ?
N5 Ir2 N4 174.5(5) . . ?
N5 Ir2 N6 95.1(5) . . ?
N5 Ir2 C76 95.8(5) . . ?
N5 Ir2 C99 80.9(5) . . ?
N5 Ir2 C122 89.4(5) . . ?
N6 Ir2 C122 76.7(6) . . ?
C76 Ir2 N6 93.8(6) . . ?
C76 Ir2 C122 169.6(6) . . ?
C99 Ir2 N6 174.8(6) . . ?
C99 Ir2 C76 89.9(5) . . ?
C99 Ir2 C122 99.8(6) . . ?
C74 N4 Ir2 117.4(6) . . ?
C74 N4 C70 120.0 . . ?
C70 N4 Ir2 122.6(6) . . ?
N4 C74 C75 112.4(9) . . ?
C73 C74 N4 120.0 . . ?
C73 C74 C75 127.4(9) . . ?
C74 C73 H73 120.0 . . ?
C74 C73 C72 120.0 . . ?
C72 C73 H73 120.0 . . ?
C73 C72 H72 120.0 . . ?
C71 C72 C73 120.0 . . ?
C71 C72 H72 120.0 . . ?
C72 C71 H71 120.0 . . ?
C72 C71 C70 120.0 . . ?
C70 C71 H71 120.0 . . ?
N4 C70 H70 120.0 . . ?
C71 C70 N4 120.0 . . ?
C71 C70 H70 120.0 . . ?
C93 N5 Ir2 124.2(6) . . ?
C93 N5 C97 120.0 . . ?
C97 N5 Ir2 115.8(6) . . ?
N5 C93 H93 120.0 . . ?
N5 C93 C94 120.0 . . ?
C94 C93 H93 120.0 . . ?
C93 C94 H94 120.0 . . ?
C93 C94 C95 120.0 . . ?
C95 C94 H94 120.0 . . ?
C94 C95 H95 120.0 . . ?
C94 C95 C96 120.0 . . ?
C96 C95 H95 120.0 . . ?
C95 C96 H96 120.0 . . ?
C97 C96 C95 120.0 . . ?
C97 C96 H96 120.0 . . ?
N5 C97 C98 112.7(9) . . ?
C96 C97 N5 120.0 . . ?
C96 C97 C98 127.2(9) . . ?
C120 N6 Ir2 115.7(9) . . ?
C120 N6 C116 120.0 . . ?
C116 N6 Ir2 124.2(9) . . ?
N6 C120 C121 115.5(15) . . ?
C119 C120 N6 120.0 . . ?
C119 C120 C121 124.5(15) . . ?
C120 C119 H119 120.0 . . ?
C120 C119 C118 120.0 . . ?
C118 C119 H119 120.0 . . ?
C119 C118 H118 120.0 . . ?
C117 C118 C119 120.0 . . ?
C117 C118 H118 120.0 . . ?
C118 C117 H117 120.0 . . ?
C118 C117 C116 120.0 . . ?
C116 C117 H117 120.0 . . ?
N6 C116 H116 120.0 . . ?
C117 C116 N6 120.0 . . ?
C117 C116 H116 120.0 . . ?
C76 C75 C74 118.2(9) . . ?
C76 C75 C80 120.0 . . ?
C80 C75 C74 121.7(9) . . ?
C75 C76 Ir2 111.9(7) . . ?
C77 C76 Ir2 127.7(7) . . ?
C77 C76 C75 120.0 . . ?
C76 C77 H77 120.0 . . ?
C78 C77 C76 120.0 . . ?
C78 C77 H77 120.0 . . ?
C77 C78 C79 120.0 . . ?
C77 C78 C81 121.8(9) . . ?
C79 C78 C81 118.1(9) . . ?
C78 C79 H79 120.0 . . ?
C80 C79 C78 120.0 . . ?
C80 C79 H79 120.0 . . ?
C75 C80 H80 120.0 . . ?
C79 C80 C75 120.0 . . ?
C79 C80 H80 120.0 . . ?
C86 C81 C78 120.2(9) . . ?
C86 C81 C82 120.0 . . ?
C82 C81 C78 119.8(9) . . ?
C81 C86 H86 120.0 . . ?
C81 C86 C85 120.0 . . ?
C85 C86 H86 120.0 . . ?
C86 C85 H85 120.0 . . ?
C84 C85 C86 120.0 . . ?
C84 C85 H85 120.0 . . ?
C85 C84 C87 119.7(9) . . ?
C83 C84 C85 120.0 . . ?
C83 C84 C87 120.1(9) . . ?
C84 C83 H83 120.0 . . ?
C84 C83 C82 120.0 . . ?
C82 C83 H83 120.0 . . ?
C81 C82 H82 120.0 . . ?
C83 C82 C81 120.0 . . ?
C83 C82 H82 120.0 . . ?
C92 C87 C84 120.7(10) . . ?
C92 C87 C88 120.0 . . ?
C88 C87 C84 119.3(10) . . ?
C87 C92 H92 120.0 . . ?
C91 C92 C87 120.0 . . ?
C91 C92 H92 120.0 . . ?
C92 C91 H91 120.0 . . ?
C92 C91 C90 120.0 . . ?
C90 C91 H91 120.0 . . ?
C91 C90 H90 120.0 . . ?
C91 C90 C89 120.0 . . ?
C89 C90 H90 120.0 . . ?
C90 C89 H89 120.0 . . ?
C90 C89 C88 120.0 . . ?
C88 C89 H89 120.0 . . ?
C87 C88 H88 120.0 . . ?
C89 C88 C87 120.0 . . ?
C89 C88 H88 120.0 . . ?
C103 C98 C97 121.4(9) . . ?
C103 C98 C99 120.0 . . ?
C99 C98 C97 118.4(9) . . ?
C98 C103 H103 120.0 . . ?
C102 C103 C98 120.0 . . ?
C102 C103 H103 120.0 . . ?
C103 C102 H102 120.0 . . ?
C103 C102 C101 120.0 . . ?
C101 C102 H102 120.0 . . ?
C102 C101 C100 120.0 . . ?
C102 C101 C104 119.7(9) . . ?
C100 C101 C104 120.1(9) . . ?
C101 C100 H100 120.0 . . ?
C99 C100 C101 120.0 . . ?
C99 C100 H100 120.0 . . ?
C98 C99 Ir2 110.6(6) . . ?
C100 C99 Ir2 128.9(6) . . ?
C100 C99 C98 120.0 . . ?
C105 C104 C101 119.5(9) . . ?
C105 C104 C109 120.0 . . ?
C109 C104 C101 120.5(9) . . ?
C104 C105 H105 120.0 . . ?
C104 C105 C106 120.0 . . ?
C106 C105 H105 120.0 . . ?
C105 C106 H106 120.0 . . ?
C107 C106 C105 120.0 . . ?
C107 C106 H106 120.0 . . ?
C106 C107 C108 120.0 . . ?
C106 C107 C110 118.9(10) . . ?
C108 C107 C110 120.9(10) . . ?
C107 C108 H108 120.0 . . ?
C109 C108 C107 120.0 . . ?
C109 C108 H108 120.0 . . ?
C104 C109 H109 120.0 . . ?
C108 C109 C104 120.0 . . ?
C108 C109 H109 120.0 . . ?
C111 C110 C107 122.5(10) . . ?
C111 C110 C115 120.0 . . ?
C115 C110 C107 117.5(10) . . ?
C110 C111 H111 120.0 . . ?
C110 C111 C112 120.0 . . ?
C112 C111 H111 120.0 . . ?
C111 C112 H112 120.0 . . ?
C111 C112 C113 120.0 . . ?
C113 C112 H112 120.0 . . ?
C112 C113 H113 120.0 . . ?
C114 C113 C112 120.0 . . ?
C114 C113 H113 120.0 . . ?
C113 C114 H114 120.0 . . ?
C115 C114 C113 120.0 . . ?
C115 C114 H114 120.0 . . ?
C110 C115 H115 120.0 . . ?
C114 C115 C110 120.0 . . ?
C114 C115 H115 120.0 . . ?
C125 C124 C123 120.0 . . ?
C125 C124 C127 116.8(14) . . ?
C123 C124 C127 123.2(14) . . ?
C124 C125 H125 120.0 . . ?
C126 C125 C124 120.0 . . ?
C126 C125 H125 120.0 . . ?
C125 C126 H126 120.0 . . ?
C125 C126 C121 120.0 . . ?
C121 C126 H126 120.0 . . ?
C126 C121 C120 121.0(15) . . ?
C126 C121 C122 120.0 . . ?
C122 C121 C120 118.9(15) . . ?
C121 C122 Ir2 113.2(10) . . ?
C123 C122 Ir2 126.6(10) . . ?
C123 C122 C121 120.0 . . ?
C124 C123 H123 120.0 . . ?
C122 C123 C124 120.0 . . ?
C122 C123 H123 120.0 . . ?
C131 C130 C129 120.0 . . ?
C131 C130 C133 120.7(14) . . ?
C129 C130 C133 119.2(14) . . ?
C130 C131 H131 120.0 . . ?
C130 C131 C132 120.0 . . ?
C132 C131 H131 120.0 . . ?
C131 C132 H132 120.0 . . ?
C127 C132 C131 120.0 . . ?
C127 C132 H132 120.0 . . ?
C132 C127 C124 122.9(13) . . ?
C132 C127 C128 120.0 . . ?
C128 C127 C124 117.0(13) . . ?
C127 C128 H128 120.0 . . ?
C129 C128 C127 120.0 . . ?
C129 C128 H128 120.0 . . ?
C130 C129 H129 120.0 . . ?
C128 C129 C130 120.0 . . ?
C128 C129 H129 120.0 . . ?
C134 C133 C130 120.7(14) . . ?
C134 C133 C138 120.0 . . ?
C138 C133 C130 118.9(14) . . ?
C133 C134 H134 120.0 . . ?
C133 C134 C135 120.0 . . ?
C135 C134 H134 120.0 . . ?
C134 C135 H135 120.0 . . ?
C134 C135 C136 120.0 . . ?
C136 C135 H135 120.0 . . ?
C135 C136 H136 120.0 . . ?
C137 C136 C135 120.0 . . ?
C137 C136 H136 120.0 . . ?
C136 C137 H137 120.0 . . ?
C136 C137 C138 120.0 . . ?
C138 C137 H137 120.0 . . ?
C133 C138 H138 120.0 . . ?
C137 C138 C133 120.0 . . ?
C137 C138 H138 120.0 . . ?

loop_
_geom_bond_atom_site_label_1
_geom_bond_atom_site_label_2
_geom_bond_distance
_geom_bond_site_symmetry_2
_geom_bond_publ_flag
Ir1 N1 2.044(8) . ?
Ir1 N3 2.144(8) . ?
Ir1 C7 2.119(9) . ?
Ir1 N2 2.057(7) . ?
Ir1 C30 2.074(8) . ?
Ir1 C53 2.119(9) . ?
N1 C5 1.3900 . ?
N1 C1 1.3900 . ?
C5 C4 1.3900 . ?
C5 C6 1.436(10) . ?
C4 H 0.9500 . ?
C4 C3 1.3900 . ?
C3 HA 0.9500 . ?
C3 C2 1.3900 . ?
C2 HB 0.9500 . ?
C2 C1 1.3900 . ?
C1 HC 0.9500 . ?
N3 C51 1.3900 . ?
N3 C47 1.3900 . ?
C51 C50 1.3900 . ?
C51 C52 1.453(12) . ?
C50 HD 0.9500 . ?
C50 C49 1.3900 . ?
C49 HE 0.9500 . ?
C49 C48 1.3900 . ?
C48 HF 0.9500 . ?
C48 C47 1.3900 . ?
C47 HG 0.9500 . ?
C9 C10 1.3900 . ?
C9 C8 1.3900 . ?
C9 C12 1.484(11) . ?
C10 HH 0.9500 . ?
C10 C11 1.3900 . ?
C11 HI 0.9500 . ?
C11 C6 1.3900 . ?
C6 C7 1.3900 . ?
C7 C8 1.3900 . ?
C8 HJ 0.9500 . ?
C12 C17 1.3900 . ?
C12 C13 1.3900 . ?
C17 HK 0.9500 . ?
C17 C16 1.3900 . ?
C16 HL 0.9500 . ?
C16 C15 1.3900 . ?
C15 C14 1.3900 . ?
C15 C18 1.552(11) . ?
C14 HM 0.9500 . ?
C14 C13 1.3900 . ?
C13 HN 0.9500 . ?
C18 C23 1.3900 . ?
C18 C19 1.3900 . ?
C23 HO 0.9500 . ?
C23 C22 1.3900 . ?
C22 HP 0.9500 . ?
C22 C21 1.3900 . ?
C21 HQ 0.9500 . ?
C21 C20 1.3900 . ?
C20 HR 0.9500 . ?
C20 C19 1.3900 . ?
C19 HS 0.9500 . ?
C26 HT 0.9500 . ?
C26 C27 1.3900 . ?
C26 C25 1.3900 . ?
C27 HU 0.9500 . ?
C27 C28 1.3900 . ?
C28 N2 1.3900 . ?
C28 C29 1.463(11) . ?
N2 C24 1.3900 . ?
C24 HV 0.9500 . ?
C24 C25 1.3900 . ?
C25 HW 0.9500 . ?
C32 C31 1.3900 . ?
C32 C33 1.3900 . ?
C32 C35 1.530(11) . ?
C31 HX 0.9500 . ?
C31 C30 1.3900 . ?
C30 C29 1.3900 . ?
C29 C34 1.3900 . ?
C34 HY 0.9500 . ?
C34 C33 1.3900 . ?
C33 HZ 0.9500 . ?
C38 C37 1.3900 . ?
C38 C39 1.3900 . ?
C38 C41 1.537(8) . ?
C37 H1 0.9500 . ?
C37 C36 1.3900 . ?
C36 H2 0.9500 . ?
C36 C35 1.3900 . ?
C35 C40 1.3900 . ?
C40 H3 0.9500 . ?
C40 C39 1.3900 . ?
C39 H4 0.9500 . ?
C44 H5 0.9500 . ?
C44 C43 1.3900 . ?
C44 C45 1.3900 . ?
C43 H6 0.9500 . ?
C43 C42 1.3900 . ?
C42 H7 0.9500 . ?
C42 C41 1.3900 . ?
C41 C46 1.3900 . ?
C46 H8 0.9500 . ?
C46 C45 1.3900 . ?
C45 H9 0.9500 . ?
C55 C56 1.3900 . ?
C55 C54 1.3900 . ?
C55 C58 1.483(12) . ?
C56 H10 0.9500 . ?
C56 C57 1.3900 . ?
C57 H11 0.9500 . ?
C57 C52 1.3900 . ?
C52 C53 1.3900 . ?
C53 C54 1.3900 . ?
C54 H12 0.9500 . ?
C58 C63 1.3900 . ?
C58 C59 1.3900 . ?
C63 H13 0.9500 . ?
C63 C62 1.3900 . ?
C62 H14 0.9500 . ?
C62 C61 1.3900 . ?
C61 C60 1.3900 . ?
C61 C64 1.511(12) . ?
C60 H15 0.9500 . ?
C60 C59 1.3900 . ?
C59 H16 0.9500 . ?
C64 C69 1.3900 . ?
C64 C65 1.3900 . ?
C69 H17 0.9500 . ?
C69 C68 1.3900 . ?
C68 H18 0.9500 . ?
C68 C67 1.3900 . ?
C67 H19 0.9500 . ?
C67 C66 1.3900 . ?
C66 H20 0.9500 . ?
C66 C65 1.3900 . ?
C65 H21 0.9500 . ?
Ir2 N4 2.018(8) . ?
Ir2 N5 2.007(7) . ?
Ir2 N6 2.134(11) . ?
Ir2 C76 2.084(9) . ?
Ir2 C99 2.061(9) . ?
Ir2 C122 2.157(12) . ?
N4 C74 1.3900 . ?
N4 C70 1.3900 . ?
C74 C73 1.3900 . ?
C74 C75 1.426(11) . ?
C73 H73 0.9500 . ?
C73 C72 1.3900 . ?
C72 H72 0.9500 . ?
C72 C71 1.3900 . ?
C71 H71 0.9500 . ?
C71 C70 1.3900 . ?
C70 H70 0.9500 . ?
N5 C93 1.3900 . ?
N5 C97 1.3900 . ?
C93 H93 0.9500 . ?
C93 C94 1.3900 . ?
C94 H94 0.9500 . ?
C94 C95 1.3900 . ?
C95 H95 0.9500 . ?
C95 C96 1.3900 . ?
C96 H96 0.9500 . ?
C96 C97 1.3900 . ?
C97 C98 1.440(12) . ?
N6 C120 1.3900 . ?
N6 C116 1.3900 . ?
C120 C119 1.3900 . ?
C120 C121 1.392(15) . ?
C119 H119 0.9500 . ?
C119 C118 1.3900 . ?
C118 H118 0.9500 . ?
C118 C117 1.3900 . ?
C117 H117 0.9500 . ?
C117 C116 1.3900 . ?
C116 H116 0.9500 . ?
C75 C76 1.3900 . ?
C75 C80 1.3900 . ?
C76 C77 1.3900 . ?
C77 H77 0.9500 . ?
C77 C78 1.3900 . ?
C78 C79 1.3900 . ?
C78 C81 1.560(11) . ?
C79 H79 0.9500 . ?
C79 C80 1.3900 . ?
C80 H80 0.9500 . ?
C81 C86 1.3900 . ?
C81 C82 1.3900 . ?
C86 H86 0.9500 . ?
C86 C85 1.3900 . ?
C85 H85 0.9500 . ?
C85 C84 1.3900 . ?
C84 C83 1.3900 . ?
C84 C87 1.528(11) . ?
C83 H83 0.9500 . ?
C83 C82 1.3900 . ?
C82 H82 0.9500 . ?
C87 C92 1.3900 . ?
C87 C88 1.3900 . ?
C92 H92 0.9500 . ?
C92 C91 1.3900 . ?
C91 H91 0.9500 . ?
C91 C90 1.3900 . ?
C90 H90 0.9500 . ?
C90 C89 1.3900 . ?
C89 H89 0.9500 . ?
C89 C88 1.3900 . ?
C88 H88 0.9500 . ?
C98 C103 1.3900 . ?
C98 C99 1.3900 . ?
C103 H103 0.9500 . ?
C103 C102 1.3900 . ?
C102 H102 0.9500 . ?
C102 C101 1.3900 . ?
C101 C100 1.3900 . ?
C101 C104 1.527(12) . ?
C100 H100 0.9500 . ?
C100 C99 1.3900 . ?
C104 C105 1.3900 . ?
C104 C109 1.3900 . ?
C105 H105 0.9500 . ?
C105 C106 1.3900 . ?
C106 H106 0.9500 . ?
C106 C107 1.3900 . ?
C107 C108 1.3900 . ?
C107 C110 1.487(12) . ?
C108 H108 0.9500 . ?
C108 C109 1.3900 . ?
C109 H109 0.9500 . ?
C110 C111 1.3900 . ?
C110 C115 1.3900 . ?
C111 H111 0.9500 . ?
C111 C112 1.3900 . ?
C112 H112 0.9500 . ?
C112 C113 1.3900 . ?
C113 H113 0.9500 . ?
C113 C114 1.3900 . ?
C114 H114 0.9500 . ?
C114 C115 1.3900 . ?
C115 H115 0.9500 . ?
C124 C125 1.3900 . ?
C124 C123 1.3900 . ?
C124 C127 1.479(15) . ?
C125 H125 0.9500 . ?
C125 C126 1.3900 . ?
C126 H126 0.9500 . ?
C126 C121 1.3900 . ?
C121 C122 1.3900 . ?
C122 C123 1.3900 . ?
C123 H123 0.9500 . ?
C130 C131 1.3900 . ?
C130 C129 1.3900 . ?
C130 C133 1.486(9) . ?
C131 H131 0.9500 . ?
C131 C132 1.3900 . ?
C132 H132 0.9500 . ?
C132 C127 1.3900 . ?
C127 C128 1.3900 . ?
C128 H128 0.9500 . ?
C128 C129 1.3900 . ?
C129 H129 0.9500 . ?
C133 C134 1.3900 . ?
C133 C138 1.3900 . ?
C134 H134 0.9500 . ?
C134 C135 1.3900 . ?
C135 H135 0.9500 . ?
C135 C136 1.3900 . ?
C136 H136 0.9500 . ?
C136 C137 1.3900 . ?
C137 H137 0.9500 . ?
C137 C138 1.3900 . ?
C138 H138 0.9500 . ?

loop_
_geom_torsion_atom_site_label_1
_geom_torsion_atom_site_label_2
_geom_torsion_atom_site_label_3
_geom_torsion_atom_site_label_4
_geom_torsion
_geom_torsion_site_symmetry_1
_geom_torsion_site_symmetry_2
_geom_torsion_site_symmetry_3
_geom_torsion_site_symmetry_4
_geom_torsion_publ_flag
Ir1 N1 C5 C4 -178.8(8) . . . . ?
Ir1 N1 C5 C6 -3.0(9) . . . . ?
Ir1 N1 C1 C2 178.7(8) . . . . ?
Ir1 N3 C51 C50 177.4(9) . . . . ?
Ir1 N3 C51 C52 -5.2(11) . . . . ?
Ir1 N3 C47 C48 -177.2(9) . . . . ?
Ir1 C7 C8 C9 176.8(9) . . . . ?
Ir1 N2 C24 C25 176.8(8) . . . . ?
Ir1 C30 C29 C28 -7.7(8) . . . . ?
Ir1 C30 C29 C34 173.2(7) . . . . ?
Ir1 C53 C54 C55 -171.3(11) . . . . ?
N1 C5 C4 C3 0.0 . . . . ?
N1 C5 C6 C11 -179.2(7) . . . . ?
N1 C5 C6 C7 -1.7(11) . . . . ?
C5 N1 C1 C2 0.0 . . . . ?
C5 C4 C3 C2 0.0 . . . . ?
C5 C6 C7 Ir1 5.2(10) . . . . ?
C5 C6 C7 C8 -177.5(11) . . . . ?
C4 C5 C6 C11 -3.8(14) . . . . ?
C4 C5 C6 C7 173.7(7) . . . . ?
C4 C3 C2 C1 0.0 . . . . ?
C3 C2 C1 N1 0.0 . . . . ?
C1 N1 C5 C4 0.0 . . . . ?
C1 N1 C5 C6 175.8(11) . . . . ?
N3 C51 C50 C49 0.0 . . . . ?
N3 C51 C52 C57 -172.1(7) . . . . ?
N3 C51 C52 C53 10.0(13) . . . . ?
C51 N3 C47 C48 0.0 . . . . ?
C51 C50 C49 C48 0.0 . . . . ?
C51 C52 C53 Ir1 -9.7(11) . . . . ?
C51 C52 C53 C54 178.0(13) . . . . ?
C50 C51 C52 C57 5.0(16) . . . . ?
C50 C51 C52 C53 -172.9(8) . . . . ?
C50 C49 C48 C47 0.0 . . . . ?
C49 C48 C47 N3 0.0 . . . . ?
C47 N3 C51 C50 0.0 . . . . ?
C47 N3 C51 C52 177.3(12) . . . . ?
C9 C10 C11 C6 0.0 . . . . ?
C9 C12 C17 C16 -174.2(12) . . . . ?
C9 C12 C13 C14 174.4(12) . . . . ?
C10 C9 C8 C7 0.0 . . . . ?
C10 C9 C12 C17 139.4(8) . . . . ?
C10 C9 C12 C13 -34.9(12) . . . . ?
C10 C11 C6 C5 177.5(12) . . . . ?
C10 C11 C6 C7 0.0 . . . . ?
C11 C6 C7 Ir1 -177.3(8) . . . . ?
C11 C6 C7 C8 0.0 . . . . ?
C6 C5 C4 C3 -175.1(12) . . . . ?
C6 C7 C8 C9 0.0 . . . . ?
C8 C9 C10 C11 0.0 . . . . ?
C8 C9 C12 C17 -39.4(12) . . . . ?
C8 C9 C12 C13 146.3(7) . . . . ?
C12 C9 C10 C11 -178.8(12) . . . . ?
C12 C9 C8 C7 178.8(12) . . . . ?
C12 C17 C16 C15 0.0 . . . . ?
C17 C12 C13 C14 0.0 . . . . ?
C17 C16 C15 C14 0.0 . . . . ?
C17 C16 C15 C18 -176.9(11) . . . . ?
C16 C15 C14 C13 0.0 . . . . ?
C16 C15 C18 C23 31.3(13) . . . . ?
C16 C15 C18 C19 -149.0(7) . . . . ?
C15 C14 C13 C12 0.0 . . . . ?
C15 C18 C23 C22 179.6(13) . . . . ?
C15 C18 C19 C20 -179.7(12) . . . . ?
C14 C15 C18 C23 -145.4(8) . . . . ?
C14 C15 C18 C19 34.2(13) . . . . ?
C13 C12 C17 C16 0.0 . . . . ?
C18 C15 C14 C13 176.6(12) . . . . ?
C18 C23 C22 C21 0.0 . . . . ?
C23 C18 C19 C20 0.0 . . . . ?
C23 C22 C21 C20 0.0 . . . . ?
C22 C21 C20 C19 0.0 . . . . ?
C21 C20 C19 C18 0.0 . . . . ?
C19 C18 C23 C22 0.0 . . . . ?
C26 C27 C28 N2 0.0 . . . . ?
C26 C27 C28 C29 174.8(11) . . . . ?
C27 C26 C25 C24 0.0 . . . . ?
C27 C28 N2 Ir1 -177.1(7) . . . . ?
C27 C28 N2 C24 0.0 . . . . ?
C27 C28 C29 C30 -174.7(6) . . . . ?
C27 C28 C29 C34 4.3(12) . . . . ?
C28 N2 C24 C25 0.0 . . . . ?
C28 C29 C34 C33 -179.0(10) . . . . ?
N2 C28 C29 C30 0.4(10) . . . . ?
N2 C28 C29 C34 179.4(6) . . . . ?
N2 C24 C25 C26 0.0 . . . . ?
C25 C26 C27 C28 0.0 . . . . ?
C32 C31 C30 Ir1 -171.9(9) . . . . ?
C32 C31 C30 C29 0.0 . . . . ?
C32 C35 C40 C39 178.8(10) . . . . ?
C31 C32 C33 C34 0.0 . . . . ?
C31 C32 C35 C36 -156.8(6) . . . . ?
C31 C32 C35 C40 24.4(11) . . . . ?
C31 C30 C29 C28 179.0(10) . . . . ?
C31 C30 C29 C34 0.0 . . . . ?
C30 C29 C34 C33 0.0 . . . . ?
C29 C28 N2 Ir1 7.5(8) . . . . ?
C29 C28 N2 C24 -175.5(9) . . . . ?
C29 C34 C33 C32 0.0 . . . . ?
C33 C32 C31 C30 0.0 . . . . ?
C33 C32 C35 C36 28.0(10) . . . . ?
C33 C32 C35 C40 -150.8(7) . . . . ?
C38 C37 C36 C35 0.0 . . . . ?
C38 C41 C46 C45 177.7(11) . . . . ?
C37 C38 C39 C40 0.0 . . . . ?
C37 C38 C41 C42 15.2(12) . . . . ?
C37 C38 C41 C46 -162.5(7) . . . . ?
C37 C36 C35 C32 -178.8(10) . . . . ?
C37 C36 C35 C40 0.0 . . . . ?
C36 C35 C40 C39 0.0 . . . . ?
C35 C32 C31 C30 -175.2(10) . . . . ?
C35 C32 C33 C34 175.2(10) . . . . ?
C35 C40 C39 C38 0.0 . . . . ?
C39 C38 C37 C36 0.0 . . . . ?
C39 C38 C41 C42 -162.6(6) . . . . ?
C39 C38 C41 C46 19.7(11) . . . . ?
C44 C43 C42 C41 0.0 . . . . ?
C43 C44 C45 C46 0.0 . . . . ?
C43 C42 C41 C38 -177.7(11) . . . . ?
C43 C42 C41 C46 0.0 . . . . ?
C42 C41 C46 C45 0.0 . . . . ?
C41 C38 C37 C36 -177.8(10) . . . . ?
C41 C38 C39 C40 177.8(10) . . . . ?
C41 C46 C45 C44 0.0 . . . . ?
C45 C44 C43 C42 0.0 . . . . ?
C55 C56 C57 C52 0.0 . . . . ?
C55 C58 C63 C62 178.1(12) . . . . ?
C55 C58 C59 C60 -178.1(13) . . . . ?
C56 C55 C54 C53 0.0 . . . . ?
C56 C55 C58 C63 168.8(7) . . . . ?
C56 C55 C58 C59 -13.1(13) . . . . ?
C56 C57 C52 C51 -177.9(13) . . . . ?
C56 C57 C52 C53 0.0 . . . . ?
C57 C52 C53 Ir1 172.4(9) . . . . ?
C57 C52 C53 C54 0.0 . . . . ?
C52 C51 C50 C49 -176.9(14) . . . . ?
C52 C53 C54 C55 0.0 . . . . ?
C54 C55 C56 C57 0.0 . . . . ?
C54 C55 C58 C63 -12.3(14) . . . . ?
C54 C55 C58 C59 165.8(8) . . . . ?
C58 C55 C56 C57 179.0(12) . . . . ?
C58 C55 C54 C53 -178.9(13) . . . . ?
C58 C63 C62 C61 0.0 . . . . ?
C63 C58 C59 C60 0.0 . . . . ?
C63 C62 C61 C60 0.0 . . . . ?
C63 C62 C61 C64 -176.6(13) . . . . ?
C62 C61 C60 C59 0.0 . . . . ?
C62 C61 C64 C69 23.8(15) . . . . ?
C62 C61 C64 C65 -150.1(8) . . . . ?
C61 C60 C59 C58 0.0 . . . . ?
C61 C64 C69 C68 -173.7(14) . . . . ?
C61 C64 C65 C66 173.9(14) . . . . ?
C60 C61 C64 C69 -152.9(8) . . . . ?
C60 C61 C64 C65 33.3(14) . . . . ?
C59 C58 C63 C62 0.0 . . . . ?
C64 C61 C60 C59 176.6(13) . . . . ?
C64 C69 C68 C67 0.0 . . . . ?
C69 C64 C65 C66 0.0 . . . . ?
C69 C68 C67 C66 0.0 . . . . ?
C68 C67 C66 C65 0.0 . . . . ?
C67 C66 C65 C64 0.0 . . . . ?
C65 C64 C69 C68 0.0 . . . . ?
Ir2 N4 C74 C73 -179.9(8) . . . . ?
Ir2 N4 C74 C75 3.9(10) . . . . ?
Ir2 N4 C70 C71 179.9(9) . . . . ?
Ir2 N5 C93 C94 -177.8(8) . . . . ?
Ir2 N5 C97 C96 178.0(7) . . . . ?
Ir2 N5 C97 C98 -5.9(9) . . . . ?
Ir2 N6 C120 C119 176.1(9) . . . . ?
Ir2 N6 C120 C121 -3.6(12) . . . . ?
Ir2 N6 C116 C117 -175.7(10) . . . . ?
Ir2 C76 C77 C78 -171.8(10) . . . . ?
Ir2 C122 C123 C124 -174.4(11) . . . . ?
N4 C74 C73 C72 0.0 . . . . ?
N4 C74 C75 C76 3.7(12) . . . . ?
N4 C74 C75 C80 -178.3(7) . . . . ?
C74 N4 C70 C71 0.0 . . . . ?
C74 C73 C72 C71 0.0 . . . . ?
C74 C75 C76 Ir2 -9.0(10) . . . . ?
C74 C75 C76 C77 178.0(13) . . . . ?
C74 C75 C80 C79 -178.0(13) . . . . ?
C73 C74 C75 C76 -172.2(7) . . . . ?
C73 C74 C75 C80 5.8(15) . . . . ?
C73 C72 C71 C70 0.0 . . . . ?
C72 C71 C70 N4 0.0 . . . . ?
C70 N4 C74 C73 0.0 . . . . ?
C70 N4 C74 C75 -176.2(11) . . . . ?
N5 C93 C94 C95 0.0 . . . . ?
N5 C97 C98 C103 -179.8(7) . . . . ?
N5 C97 C98 C99 -4.1(11) . . . . ?
C93 N5 C97 C96 0.0 . . . . ?
C93 N5 C97 C98 176.1(11) . . . . ?
C93 C94 C95 C96 0.0 . . . . ?
C94 C95 C96 C97 0.0 . . . . ?
C95 C96 C97 N5 0.0 . . . . ?
C95 C96 C97 C98 -175.5(12) . . . . ?
C96 C97 C98 C103 -4.0(14) . . . . ?
C96 C97 C98 C99 171.7(7) . . . . ?
C97 N5 C93 C94 0.0 . . . . ?
C97 C98 C103 C102 175.6(12) . . . . ?
C97 C98 C99 Ir2 11.5(10) . . . . ?
C97 C98 C99 C100 -175.8(12) . . . . ?
N6 C120 C119 C118 0.0 . . . . ?
N6 C120 C121 C126 -173.0(7) . . . . ?
N6 C120 C121 C122 3.0(14) . . . . ?
C120 N6 C116 C117 0.0 . . . . ?
C120 C119 C118 C117 0.0 . . . . ?
C120 C121 C122 Ir2 -0.9(12) . . . . ?
C120 C121 C122 C123 -176.1(14) . . . . ?
C119 C120 C121 C126 7.4(16) . . . . ?
C119 C120 C121 C122 -176.6(8) . . . . ?
C119 C118 C117 C116 0.0 . . . . ?
C118 C117 C116 N6 0.0 . . . . ?
C116 N6 C120 C119 0.0 . . . . ?
C116 N6 C120 C121 -179.6(13) . . . . ?
C75 C74 C73 C72 175.5(13) . . . . ?
C75 C76 C77 C78 0.0 . . . . ?
C76 C75 C80 C79 0.0 . . . . ?
C76 C77 C78 C79 0.0 . . . . ?
C76 C77 C78 C81 -175.8(12) . . . . ?
C77 C78 C79 C80 0.0 . . . . ?
C77 C78 C81 C86 27.0(13) . . . . ?
C77 C78 C81 C82 -152.0(8) . . . . ?
C78 C79 C80 C75 0.0 . . . . ?
C78 C81 C86 C85 -179.0(12) . . . . ?
C78 C81 C82 C83 179.0(12) . . . . ?
C79 C78 C81 C86 -148.9(8) . . . . ?
C79 C78 C81 C82 32.1(13) . . . . ?
C80 C75 C76 Ir2 173.0(9) . . . . ?
C80 C75 C76 C77 0.0 . . . . ?
C81 C78 C79 C80 176.0(12) . . . . ?
C81 C86 C85 C84 0.0 . . . . ?
C86 C81 C82 C83 0.0 . . . . ?
C86 C85 C84 C83 0.0 . . . . ?
C86 C85 C84 C87 174.9(12) . . . . ?
C85 C84 C83 C82 0.0 . . . . ?
C85 C84 C87 C92 -8.0(14) . . . . ?
C85 C84 C87 C88 170.4(8) . . . . ?
C84 C83 C82 C81 0.0 . . . . ?
C84 C87 C92 C91 178.4(13) . . . . ?
C84 C87 C88 C89 -178.4(12) . . . . ?
C83 C84 C87 C92 166.9(8) . . . . ?
C83 C84 C87 C88 -14.7(13) . . . . ?
C82 C81 C86 C85 0.0 . . . . ?
C87 C84 C83 C82 -174.9(12) . . . . ?
C87 C92 C91 C90 0.0 . . . . ?
C92 C87 C88 C89 0.0 . . . . ?
C92 C91 C90 C89 0.0 . . . . ?
C91 C90 C89 C88 0.0 . . . . ?
C90 C89 C88 C87 0.0 . . . . ?
C88 C87 C92 C91 0.0 . . . . ?
C98 C103 C102 C101 0.0 . . . . ?
C103 C98 C99 Ir2 -172.7(8) . . . . ?
C103 C98 C99 C100 0.0 . . . . ?
C103 C102 C101 C100 0.0 . . . . ?
C103 C102 C101 C104 -176.0(12) . . . . ?
C102 C101 C100 C99 0.0 . . . . ?
C102 C101 C104 C105 -41.0(12) . . . . ?
C102 C101 C104 C109 139.9(8) . . . . ?
C101 C100 C99 Ir2 171.2(9) . . . . ?
C101 C100 C99 C98 0.0 . . . . ?
C101 C104 C105 C106 -179.1(12) . . . . ?
C101 C104 C109 C108 179.1(12) . . . . ?
C100 C101 C104 C105 143.0(8) . . . . ?
C100 C101 C104 C109 -36.1(13) . . . . ?
C99 C98 C103 C102 0.0 . . . . ?
C104 C101 C100 C99 176.0(12) . . . . ?
C104 C105 C106 C107 0.0 . . . . ?
C105 C104 C109 C108 0.0 . . . . ?
C105 C106 C107 C108 0.0 . . . . ?
C105 C106 C107 C110 -176.4(12) . . . . ?
C106 C107 C108 C109 0.0 . . . . ?
C106 C107 C110 C111 28.9(13) . . . . ?
C106 C107 C110 C115 -152.2(7) . . . . ?
C107 C108 C109 C104 0.0 . . . . ?
C107 C110 C111 C112 178.8(12) . . . . ?
C107 C110 C115 C114 -178.9(12) . . . . ?
C108 C107 C110 C111 -147.4(8) . . . . ?
C108 C107 C110 C115 31.4(13) . . . . ?
C109 C104 C105 C106 0.0 . . . . ?
C110 C107 C108 C109 176.3(12) . . . . ?
C110 C111 C112 C113 0.0 . . . . ?
C111 C110 C115 C114 0.0 . . . . ?
C111 C112 C113 C114 0.0 . . . . ?
C112 C113 C114 C115 0.0 . . . . ?
C113 C114 C115 C110 0.0 . . . . ?
C115 C110 C111 C112 0.0 . . . . ?
C124 C125 C126 C121 0.0 . . . . ?
C124 C127 C128 C129 175.3(16) . . . . ?
C125 C124 C123 C122 0.0 . . . . ?
C125 C124 C127 C132 32.2(16) . . . . ?
C125 C124 C127 C128 -142.9(9) . . . . ?
C125 C126 C121 C120 176.0(14) . . . . ?
C125 C126 C121 C122 0.0 . . . . ?
C126 C121 C122 Ir2 175.1(9) . . . . ?
C126 C121 C122 C123 0.0 . . . . ?
C121 C120 C119 C118 179.6(14) . . . . ?
C121 C122 C123 C124 0.0 . . . . ?
C123 C124 C125 C126 0.0 . . . . ?
C123 C124 C127 C132 -144.5(10) . . . . ?
C123 C124 C127 C128 40.3(16) . . . . ?
C130 C131 C132 C127 0.0 . . . . ?
C130 C133 C134 C135 -172.2(17) . . . . ?
C130 C133 C138 C137 172.4(17) . . . . ?
C131 C130 C129 C128 0.0 . . . . ?
C131 C130 C133 C134 -177.2(10) . . . . ?
C131 C130 C133 C138 10.5(18) . . . . ?
C131 C132 C127 C124 -175.0(17) . . . . ?
C131 C132 C127 C128 0.0 . . . . ?
C132 C127 C128 C129 0.0 . . . . ?
C127 C124 C125 C126 -176.8(14) . . . . ?
C127 C124 C123 C122 176.6(15) . . . . ?
C127 C128 C129 C130 0.0 . . . . ?
C129 C130 C131 C132 0.0 . . . . ?
C129 C130 C133 C134 -1.7(18) . . . . ?
C129 C130 C133 C138 -174.0(9) . . . . ?
C133 C130 C131 C132 175.4(17) . . . . ?
C133 C130 C129 C128 -175.5(17) . . . . ?
C133 C134 C135 C136 0.0 . . . . ?
C134 C133 C138 C137 0.0 . . . . ?
C134 C135 C136 C137 0.0 . . . . ?
C135 C136 C137 C138 0.0 . . . . ?
C136 C137 C138 C133 0.0 . . . . ?
C138 C133 C134 C135 0.0 . . . . ?

loop_
_platon_squeeze_void_nr
_platon_squeeze_void_average_x
_platon_squeeze_void_average_y
_platon_squeeze_void_average_z
_platon_squeeze_void_volume
_platon_squeeze_void_count_electrons
_platon_squeeze_void_content
1 0.000 0.000 0.000 295 81 ' '
2 0.500 0.000 0.000 262 83 ' '

loop_
_twin_individual_id
_twin_individual_mass_fraction_refined
_oxdiff_twin_reflns_isolated
_oxdiff_twin_reflns_overlapped
_twin_individual_twin_lattice_type
_twin_individual_twin_matrix_11
_twin_individual_twin_matrix_12
_twin_individual_twin_matrix_13
_twin_individual_twin_matrix_21
_twin_individual_twin_matrix_22
_twin_individual_twin_matrix_23
_twin_individual_twin_matrix_31
_twin_individual_twin_matrix_32
_twin_individual_twin_matrix_33
1 0.414(2) 89648 87537 ref 1.0000 0.0000 0.0000 0.0000 1.0000 0.0000 0.0000 0.0000 1.0000
2 0.586(2) 0 87537 nmt -1.0006 0.0014 -0.0001 -0.8317 1.0034 -0.6508 -0.0022 0.0018 -1.0003

loop_
_exptl_oxdiff_crystal_face_indexfrac_h
_exptl_oxdiff_crystal_face_indexfrac_k
_exptl_oxdiff_crystal_face_indexfrac_l
_exptl_oxdiff_crystal_face_x
_exptl_oxdiff_crystal_face_y
_exptl_oxdiff_crystal_face_z
-0.0001 -0.6507 -1.0004 -0.0815 0.0067 -0.0316
0.0001 0.6507 1.0004 0.0815 -0.0067 0.0316
1.0008 0.8317 0.0022 0.0148 -0.0889 -0.0309
-1.0008 -0.8317 -0.0022 -0.0148 0.0889 0.0309
-0.0016 -1.0033 -0.0017 -0.0679 0.0108 0.0733
0.0016 1.0033 0.0017 0.0679 -0.0108 -0.0733
1.9984 0.3074 1.0013 -0.0247 -0.1629 0.1164
1.0039 1.5369 -1.9952 -0.0123 -0.0970 -0.2406
